data_7704140
loop_
_publ_author_name
'Zhang, Xu'
'Chen, Xiaodan'
'Zhai, Haojiang'
'Liu, Shihua'
'Hu, Chenyang'
'Liu, Liu Leo'
'Wang, Shuhai'
'Li, Zhongshu'

_publ_section_title
;
 Facile addition of E-H bonds to a dicarbondiphosphide.
;
_journal_issue 19
_journal_name_full 'Dalton transactions (Cambridge, England : 2003)'
_journal_page_first 6384
_journal_page_last 6390
_journal_paper_doi 10.1039/d0dt01341b
_journal_volume 49
_journal_year 2020
_chemical_formula_moiety 'C56 H77 N4 P2, 2(C6 H6 O), C6 H5 O, 0.5(C6 D6)'
_chemical_formula_sum 'C77 H94 D3 N4 O3 P2'
_chemical_formula_weight 1191.54
_space_group_crystal_system triclinic
_space_group_IT_number 2
_space_group_name_Hall '-P 1'
_space_group_name_H-M_alt 'P -1'
_atom_sites_solution_hydrogens mixed
_atom_sites_solution_primary dual
_audit_creation_date 2020-04-19
_audit_creation_method
;
Olex2 1.2
(compiled 2018.05.29 svn.r3508 for OlexSys, GUI svn.r5506)
;
_audit_update_record
;
2020-04-20 deposited with the CCDC.	2020-04-21 downloaded from the CCDC.
;
_cell_angle_alpha 67.479(2)
_cell_angle_beta 80.235(2)
_cell_angle_gamma 81.533(2)
_cell_formula_units_Z 4
_cell_length_a 13.3039(3)
_cell_length_b 22.5743(7)
_cell_length_c 26.5944(6)
_cell_measurement_reflns_used 16345
_cell_measurement_temperature 150.00(10)
_cell_measurement_theta_max 73.5510
_cell_measurement_theta_min 3.9590
_cell_volume 7241.3(3)
_computing_cell_refinement 'CrysAlisPro 1.171.39.46 (Rigaku OD, 2018)'
_computing_data_collection 'CrysAlisPro 1.171.39.46 (Rigaku OD, 2018)'
_computing_data_reduction 'CrysAlisPro 1.171.39.46 (Rigaku OD, 2018)'
_computing_molecular_graphics 'Olex2 (Dolomanov et al., 2009)'
_computing_publication_material 'Olex2 (Dolomanov et al., 2009)'
_computing_structure_refinement 'ShelXL (Sheldrick, 2015)'
_computing_structure_solution 'ShelXT (Sheldrick, 2015)'
_diffrn_ambient_environment N~2~
_diffrn_ambient_temperature 150.00(10)
_diffrn_detector 'CCD plate'
_diffrn_detector_area_resol_mean 10.6525
_diffrn_detector_type Atlas
_diffrn_measured_fraction_theta_full 0.994
_diffrn_measured_fraction_theta_max 0.958
_diffrn_measurement_details
;
List of Runs (angles in degrees, time in seconds):

  # Type    Start    End  Width  t~exp~   \w     \q     \k     \f   Frames
#--------------------------------------------------------------------------
  1  \w   -108.00 -16.00   1.00    7.00    --  -40.08 -57.00-150.00   92
  2  \w    -65.00  30.00   1.00    7.00    --  -40.08  38.00 150.00   95
  3  \w    -63.00  33.00   1.00    7.00    --  -40.08  57.00   0.00   96
  4  \w     44.00  96.00   1.00    7.00    --   40.08-125.00-180.00   52
  5  \w     23.00 107.00   1.00   25.00    --  105.48 -94.00  90.00   84
  6  \w     40.00  79.00   1.00   25.00    --  105.48 -30.00  60.00   39
  7  \w     33.00  58.00   1.00   25.00    --  105.48-125.00  90.00   25
  8  \w     84.00 130.00   1.00   25.00    --  105.48  30.00-180.00   46
  9  \w     32.00 129.00   1.00   25.00    --  105.48 -45.00 150.00   97
 10  \w    143.00 178.00   1.00   25.00    --  105.48  30.00-180.00   35
 11  \w     43.00  94.00   1.00   25.00    --  105.48 -61.00 -30.00   51
 12  \w     87.00 118.00   1.00   25.00    --  105.48-125.00  90.00   31
 13  \w     32.00 109.00   1.00   25.00    --  105.48 -94.00-180.00   77
 14  \w     41.00 105.00   1.00   25.00    --  105.48 -94.00 -60.00   64
 15  \w     95.00 178.00   1.00   25.00    --  105.48  45.00-120.00   83
 16  \w     29.00 134.00   1.00   25.00    --  105.48 -30.00-120.00  105
;
_diffrn_measurement_device 'four-circle diffractometer'
_diffrn_measurement_device_type 'SuperNova, Dual, Cu at home/near, Atlas'
_diffrn_measurement_method '\w scans'
_diffrn_orient_matrix_type 'CrysAlisPro convention (1999,Acta A55,543-557)'
_diffrn_orient_matrix_UB_11 -0.0200079000
_diffrn_orient_matrix_UB_12 0.0625212000
_diffrn_orient_matrix_UB_13 0.0120708000
_diffrn_orient_matrix_UB_21 -0.0995576000
_diffrn_orient_matrix_UB_22 -0.0239104000
_diffrn_orient_matrix_UB_23 0.0369270000
_diffrn_orient_matrix_UB_31 0.0600659000
_diffrn_orient_matrix_UB_32 -0.0319738000
_diffrn_orient_matrix_UB_33 0.0498459000
_diffrn_radiation_monochromator mirror
_diffrn_radiation_probe x-ray
_diffrn_radiation_type CuK\a
_diffrn_radiation_wavelength 1.54184
_diffrn_reflns_av_R_equivalents 0.0240
_diffrn_reflns_av_unetI/netI 0.0359
_diffrn_reflns_Laue_measured_fraction_full 0.994
_diffrn_reflns_Laue_measured_fraction_max 0.958
_diffrn_reflns_limit_h_max 16
_diffrn_reflns_limit_h_min -14
_diffrn_reflns_limit_k_max 28
_diffrn_reflns_limit_k_min -27
_diffrn_reflns_limit_l_max 33
_diffrn_reflns_limit_l_min -15
_diffrn_reflns_number 47833
_diffrn_reflns_point_group_measured_fraction_full 0.994
_diffrn_reflns_point_group_measured_fraction_max 0.958
_diffrn_reflns_theta_full 67.684
_diffrn_reflns_theta_max 73.760
_diffrn_reflns_theta_min 3.385
_diffrn_source 'micro-focus sealed X-ray tube'
_diffrn_source_type 'SuperNova (Cu) X-ray Source'
_exptl_absorpt_coefficient_mu 0.903
_exptl_absorpt_correction_T_max 1.00000
_exptl_absorpt_correction_T_min 0.92122
_exptl_absorpt_correction_type multi-scan
_exptl_absorpt_process_details
;
CrysAlisPro 1.171.39.46 (Rigaku Oxford Diffraction, 2018)
Empirical absorption correction using spherical harmonics,
 implemented in SCALE3 ABSPACK scaling algorithm.
;
_exptl_crystal_colour 'clear yellowish yellow'
_exptl_crystal_colour_lustre clear
_exptl_crystal_colour_modifier yellowish
_exptl_crystal_colour_primary yellow
_exptl_crystal_density_diffrn 1.093
_exptl_crystal_description block
_exptl_crystal_F_000 2564
_exptl_crystal_size_max 0.15
_exptl_crystal_size_mid 0.12
_exptl_crystal_size_min 0.1
_refine_diff_density_max 1.013
_refine_diff_density_min -0.627
_refine_diff_density_rms 0.045
_refine_ls_extinction_method none
_refine_ls_goodness_of_fit_ref 1.041
_refine_ls_hydrogen_treatment mixed
_refine_ls_matrix_type full
_refine_ls_number_parameters 1617
_refine_ls_number_reflns 28103
_refine_ls_number_restraints 93
_refine_ls_restrained_S_all 1.207
_refine_ls_R_factor_all 0.0687
_refine_ls_R_factor_gt 0.0531
_refine_ls_shift/su_max 0.002
_refine_ls_shift/su_mean 0.000
_refine_ls_structure_factor_coef Fsqd
_refine_ls_weighting_details 'w=1/[\s^2^(Fo^2^)+(0.0710P)^2^+2.6841P] where P=(Fo^2^+2Fc^2^)/3'
_refine_ls_weighting_scheme calc
_refine_ls_wR_factor_gt 0.1373
_refine_ls_wR_factor_ref 0.1498
_reflns_Friedel_coverage 0.000
_reflns_number_gt 21959
_reflns_number_total 28103
_reflns_threshold_expression 'I > 2\s(I)'
_cod_data_source_file d0dt01341b2.cif
_cod_data_source_block 10
_cod_depositor_comments 'Adding full bibliography for 7704134--7704141.cif.'
_cod_database_code 7704140
_shelx_shelxl_version_number 2014/7
_chemical_oxdiff_usercomment C4A-C3-CSCl
_shelx_space_group_comment
;
The symmetry employed for this shelxl refinement is uniquely defined
by the following loop, which should always be used as a source of
symmetry information in preference to the above space-group names.
They are only intended as comments.
;
_shelx_estimated_absorpt_t_max 0.915
_shelx_estimated_absorpt_t_min 0.876
_reflns_odcompleteness_completeness 99.46
_reflns_odcompleteness_iscentric 1
_reflns_odcompleteness_theta 66.97
_olex2_refinement_description
;
1. Fixed Uiso
 At 1.2 times of:
  All C(H) groups, All C(H,H) groups
 At 1.5 times of:
  All C(H,H,H) groups, All O(H) groups
2. Restrained distances
 C57-C56
 1.5 with sigma of 0.0001
 C58-C56
 1.5 with sigma of 0.0001
 H6-O6
 0.9 with sigma of 0.001
 P2-H2
 1.4 with sigma of 0.001
 H3-P3
 1.44 with sigma of 0.001
3. Rigid bond restraints
 C57, C58
 with sigma for 1-2 distances of 0.001 and sigma for 1-3 distances of 0.001
 C97, C98
 with sigma for 1-2 distances of 0.001 and sigma for 1-3 distances of 0.001
 C135, C136, C137, C1E, C1F, C1A, C1B
 with sigma for 1-2 distances of 0.001 and sigma for 1-3 distances of 0.001
 C78, C77
 with sigma for 1-2 distances of 0.001 and sigma for 1-3 distances of 0.001
4. Uiso/Uaniso restraints and constraints
C97 \\sim C98: within 1.7A with sigma of 0.004 and sigma for terminal atoms of
0.008
Uanis(C58) \\sim Ueq: with sigma of 0.001 and sigma for terminal atoms of 0.002
Uanis(P4) \\sim Ueq, Uanis(P3) \\sim Ueq: with sigma of 0.001 and sigma for
terminal atoms of 0.002
Uanis(C109) \\sim Ueq, Uanis(C136) \\sim Ueq, Uanis(C135) \\sim Ueq,
Uanis(C137) \\sim Ueq: with sigma of 0.005 and sigma for terminal atoms of 0.01
Uanis(C1A) \\sim Ueq, Uanis(C1F) \\sim Ueq, Uanis(C1E) \\sim Ueq: with sigma of
0.005 and sigma for terminal atoms of 0.001
Uanis(C78) \\sim Ueq, Uanis(C97) \\sim Ueq: with sigma of 0.001 and sigma for
terminal atoms of 0.002
Uanis(C1C) = Uanis(C1B) = Uanis(C1A) = Uanis(C1F) = Uanis(C1E) = Uanis(C1D)
Uanis(C136) = Uanis(C137) = Uanis(C138) = Uanis(C134) = Uanis(C135) =
Uanis(C133)
Uanis(P4) = Uanis(P3)
5. Others
 Sof(C1M)=Sof(C1R)=Sof(H1R)=Sof(C1Q)=Sof(H1Q)=Sof(C1P)=Sof(H1P)=Sof(C1O)=
 Sof(H1O)=Sof(C1N)=Sof(H1N)=1-FVAR(1)
 Sof(C133)=Sof(C138)=Sof(H138)=Sof(C137)=Sof(H137)=Sof(C136)=Sof(H136)=
 Sof(C135)=Sof(H135)=Sof(C134)=Sof(H134)=FVAR(1)
 Fixed Sof: H56(0.66667) H56A(0.33333) C57(0.66667) H57A(0.66667)
 H57B(0.66667) H57C(0.66667) C58(0.33333) H58A(0.33333) H58B(0.33333)
 H58C(0.33333) C1A(0.5) D1A(0.5) C1B(0.5) D1B(0.5) C1C(0.5) D1C(0.5) C1D(0.5)
 D1D(0.5) C1E(0.5) D1E(0.5) C1F(0.5) D1F(0.5) C1G(0.5) D1G(0.5) C1H(0.5)
 D1H(0.5) C1I(0.5) D1I(0.5) C1J(0.5) D1J(0.5) C1K(0.5) D1K(0.5) C1L(0.5)
 D1L(0.5)
6.a Free rotating group:
 C1A(C1B,C1C,C1D,C1E,C1F), C1G(C1H,C1I,C1J,C1K,C1L)
6.b Ternary CH refined with riding coordinates:
 C53(H53), C74(H74), C89(H89), C86(H86), C31(H31), C110(H110), C113(H113),
 C101(H101), C41(H41), C77(H77), C16(H16), C98(H98), C28(H28), C44(H44),
 C19(H19), C56(H56), C56(H56A)
6.c Secondary CH2 refined with riding coordinates:
 C5(H5A,H5B), C8(H8A,H8B), C6(H6A,H6B), C63(H63A,H63B), C7(H7A,H7B), C65(H65A,
 H65B), C66(H66A,H66B), C64(H64A,H64B)
6.d Aromatic/amide H refined with riding coordinates:
 C128(H128), C81(H81), C83(H83), C150(H150), C129(H129), C82(H82), C107(H107),
 C105(H105), C132(H132), C69(H69), C138(H138), C137(H137), C136(H136),
 C135(H135), C134(H134), C149(H149), C93(H93), C106(H106), C146(H146),
 C130(H130), C131(H131), C70(H70), C94(H94), C48(H48), C148(H148), C71(H71),
 C119(H119), C25(H25), C95(H95), C23(H23), C36(H36), C50(H50), C38(H38),
 C24(H24), C49(H49), C147(H147), C126(H126), C11(H11), C37(H37), C116(H116),
 C13(H13), C120(H120), C122(H122), C12(H12), C125(H125), C118(H118), C123(H123),
  C124(H124), C117(H117), C144(H144), C1A(D1A), C1B(D1B), C1C(D1C), C1D(D1D),
 C1E(D1E), C1F(D1F), C1G(D1G), C1H(D1H), C1I(D1I), C1J(D1J), C1K(D1K), C1L(D1L),
  C1R(H1R), C1Q(H1Q), C1P(H1P), C1O(H1O), C1N(H1N)
6.e Fitted hexagon refined as free rotating group:
 C133(C138,C137,C136,C135,C134), C1M(C1R,C1Q,C1P,C1O,C1N)
6.f Idealised Me refined as rotating group:
 C54(H54A,H54B,H54C), C88(H88A,H88B,H88C), C52(H52A,H52B,H52C), C30(H30A,H30B,
 H30C), C114(H11A,H11B,H11C), C85(H85A,H85B,H85C), C43(H43A,H43B,H43C),
 C32(H32A,H32B,H32C), C90(H90A,H90B,H90C), C73(H73A,H73B,H73C), C18(H18A,H18B,
 H18C), C75(H75A,H75B,H75C), C99(H99A,H99B,H99C), C100(H10A,H10B,H10C),
 C40(H40A,H40B,H40C), C17(H17A,H17B,H17C), C76(H76A,H76B,H76C), C27(H27A,H27B,
 H27C), C87(H87A,H87B,H87C), C42(H42A,H42B,H42C), C45(H45A,H45B,H45C),
 C112(H11D,H11E,H11F), C55(H55A,H55B,H55C), C102(H10D,H10E,H10F), C20(H20A,H20B,
 H20C), C15(H15A,H15B,H15C), C111(H11G,H11H,H11I), C29(H29A,H29B,H29C),
 C109(H10G,H10H,H10I), C78(H78A,H78B,H78C), C97(H97A,H97B,H97C), C57(H57A,H57B,
 H57C), C58(H58A,H58B,H58C)
6.g Idealised tetrahedral OH refined as rotating group:
 O5(H5), O3(H3A), O2(H2A)
;
_olex2_submission_special_instructions 'No special instructions were received'
_oxdiff_exptl_absorpt_empirical_details
;
Empirical correction (ABSPACK) includes:
- Absorption correction using spherical harmonics
- Frame scaling
;
_oxdiff_exptl_absorpt_empirical_full_max 1.330
_oxdiff_exptl_absorpt_empirical_full_min 0.796

loop_
_space_group_symop_operation_xyz
'x, y, z'
'-x, -y, -z'

loop_
_atom_site_label
_atom_site_type_symbol
_atom_site_fract_x
_atom_site_fract_y
_atom_site_fract_z
_atom_site_U_iso_or_equiv
_atom_site_adp_type
_atom_site_occupancy
_atom_site_site_symmetry_order
_atom_site_calc_flag
_atom_site_refinement_flags_posn
_atom_site_refinement_flags_adp
_atom_site_refinement_flags_occupancy
_atom_site_disorder_assembly
_atom_site_disorder_group
P2 P 0.40535(4) 0.69746(3) 0.28964(2) 0.03574(12) Uani 1 1 d D . . . .
P1 P 0.22923(4) 0.76594(3) 0.30023(2) 0.04040(13) Uani 1 1 d . . . . .
P3 P 0.32575(4) 1.27025(4) 0.14798(2) 0.04575(11) Uani 1 1 d D U . . .
P4 P 0.15343(4) 1.25169(4) 0.21509(2) 0.04575(11) Uani 1 1 d . U . . .
O5 O 0.29948(12) 0.81543(7) 0.63263(6) 0.0407(3) Uani 1 1 d . . . . .
H5 H 0.3263 0.7855 0.6233 0.061 Uiso 1 1 calc GR . . . .
O3 O 0.05501(12) 0.67946(7) 0.06956(6) 0.0415(3) Uani 1 1 d . . . . .
H3A H 0.0626 0.7180 0.0541 0.062 Uiso 1 1 calc GR . . . .
O4 O 0.38457(11) 0.71758(7) 0.60893(6) 0.0419(3) Uani 1 1 d . . . . .
O1 O 0.06327(13) 0.79941(7) 0.02191(6) 0.0428(3) Uani 1 1 d . . . . .
N8 N 0.28309(11) 1.26245(8) 0.30910(6) 0.0290(3) Uani 1 1 d . . . . .
N4 N 0.43346(11) 0.68496(8) 0.41525(6) 0.0281(3) Uani 1 1 d . . . . .
N3 N 0.30163(12) 0.75525(8) 0.42035(6) 0.0288(3) Uani 1 1 d . . . . .
N1 N 0.19601(11) 0.76333(8) 0.17719(6) 0.0301(3) Uani 1 1 d . . . . .
N2 N 0.35105(12) 0.71669(9) 0.16569(6) 0.0322(3) Uani 1 1 d . . . . .
N6 N 0.04477(11) 1.24760(9) 0.11123(6) 0.0342(4) Uani 1 1 d . . . . .
N5 N 0.18964(12) 1.25375(9) 0.05678(6) 0.0348(4) Uani 1 1 d . . . . .
N7 N 0.43091(11) 1.26782(9) 0.25718(6) 0.0334(4) Uani 1 1 d . . . . .
O2 O 0.18325(17) 0.85644(9) -0.06266(7) 0.0615(5) Uani 1 1 d . . . . .
H2A H 0.1503 0.8379 -0.0330 0.092 Uiso 1 1 calc GR . . . .
C60 C 0.32992(12) 1.26326(9) 0.25968(7) 0.0242(3) Uani 1 1 d . . . . .
C2 C 0.35470(13) 0.72281(8) 0.38952(7) 0.0239(3) Uani 1 1 d . . . . .
C62 C 0.14575(13) 1.25280(9) 0.10671(7) 0.0269(3) Uani 1 1 d . . . . .
C4 C 0.28305(13) 0.73804(9) 0.20018(7) 0.0260(3) Uani 1 1 d . . . . .
C79 C 0.17417(12) 1.26622(9) 0.32404(6) 0.0258(3) Uani 1 1 d . . . . .
C59 C 0.28116(12) 1.26099(8) 0.21764(6) 0.0235(3) Uani 1 1 d . . . . .
C1 C 0.33328(13) 0.72762(8) 0.33812(7) 0.0246(3) Uani 1 1 d . . . . .
C21 C 0.22209(14) 0.80606(9) 0.40297(7) 0.0289(4) Uani 1 1 d . . . . .
C61 C 0.19720(12) 1.25653(9) 0.14752(7) 0.0253(3) Uani 1 1 d . . . . .
C103 C 0.29819(13) 1.24772(9) 0.04163(7) 0.0285(4) Uani 1 1 d . . . . .
C3 C 0.30033(12) 0.73387(9) 0.25223(7) 0.0248(3) Uani 1 1 d . . . . .
C84 C 0.11875(14) 1.32651(9) 0.30704(7) 0.0297(4) Uani 1 1 d . . . . .
C9 C 0.48739(14) 0.63248(9) 0.40089(7) 0.0291(4) Uani 1 1 d . . . . .
C67 C 0.50973(12) 1.25589(10) 0.21700(7) 0.0286(4) Uani 1 1 d . . . . .
C91 C -0.02990(13) 1.25623(10) 0.15411(7) 0.0302(4) Uani 1 1 d . . . . .
C46 C 0.10269(13) 0.77959(9) 0.20684(7) 0.0274(4) Uani 1 1 d . . . . .
C104 C 0.34655(14) 1.30328(9) 0.00968(7) 0.0307(4) Uani 1 1 d . . . . .
C128 C 0.22408(16) 0.67311(9) 0.02089(8) 0.0348(4) Uani 1 1 d . . . . .
H128 H 0.2217 0.7176 0.0034 0.042 Uiso 1 1 calc R . . . .
C80 C 0.12783(14) 1.20943(9) 0.35515(7) 0.0306(4) Uani 1 1 d . . . . .
C127 C 0.14093(15) 0.64474(9) 0.05795(7) 0.0328(4) Uani 1 1 d . . . . .
C108 C 0.35138(15) 1.18642(10) 0.06002(7) 0.0327(4) Uani 1 1 d . . . . .
C68 C 0.55088(13) 1.30836(10) 0.17439(7) 0.0321(4) Uani 1 1 d . . . . .
C92 C -0.06163(14) 1.20165(11) 0.19827(8) 0.0359(4) Uani 1 1 d . . . . .
C145 C 0.23924(14) 0.85534(9) 0.59482(8) 0.0325(4) Uani 1 1 d . . . . .
C47 C 0.04396(14) 0.73039(9) 0.24328(7) 0.0303(4) Uani 1 1 d . . . . .
C81 C 0.02114(14) 1.21395(10) 0.36537(8) 0.0345(4) Uani 1 1 d . . . . .
H81 H -0.0121 1.1770 0.3855 0.041 Uiso 1 1 calc R . . . .
C83 C 0.01207(14) 1.32843(10) 0.31826(8) 0.0334(4) Uani 1 1 d . . . . .
H83 H -0.0271 1.3678 0.3069 0.040 Uiso 1 1 calc R . . . .
C22 C 0.24847(16) 0.86837(10) 0.37030(8) 0.0361(4) Uani 1 1 d . . . . .
C150 C 0.22207(15) 0.84145(10) 0.55053(8) 0.0351(4) Uani 1 1 d . . . . .
H150 H 0.2506 0.8029 0.5469 0.042 Uiso 1 1 calc R . . . .
C26 C 0.11971(15) 0.79229(10) 0.42012(8) 0.0366(4) Uani 1 1 d . . . . .
C10 C 0.58678(15) 0.63984(11) 0.37288(8) 0.0393(5) Uani 1 1 d . . . . .
C129 C 0.30979(16) 0.63488(10) 0.01026(8) 0.0381(4) Uani 1 1 d . . . . .
H129 H 0.3647 0.6541 -0.0144 0.046 Uiso 1 1 calc R . . . .
C82 C -0.03579(14) 1.27266(10) 0.34594(8) 0.0356(4) Uani 1 1 d . . . . .
H82 H -0.1069 1.2745 0.3516 0.043 Uiso 1 1 calc R . . . .
C107 C 0.45799(16) 1.18288(10) 0.04813(8) 0.0370(4) Uani 1 1 d . . . . .
H107 H 0.4959 1.1432 0.0606 0.044 Uiso 1 1 calc R . . . .
C105 C 0.45284(15) 1.29655(10) -0.00198(8) 0.0355(4) Uani 1 1 d . . . . .
H105 H 0.4873 1.3326 -0.0237 0.043 Uiso 1 1 calc R . . . .
C96 C -0.06857(14) 1.31866(10) 0.14958(8) 0.0357(4) Uani 1 1 d . . . . .
C72 C 0.54558(15) 1.19211(10) 0.22408(8) 0.0356(4) Uani 1 1 d . . . . .
C33 C 0.45619(14) 0.69509(11) 0.17422(7) 0.0362(4) Uani 1 1 d . . . . .
C132 C 0.14694(17) 0.57807(10) 0.08373(8) 0.0396(4) Uani 1 1 d . . . . .
H132 H 0.0926 0.5585 0.1087 0.048 Uiso 1 1 calc R . . . .
C5 C 0.34939(16) 0.74209(10) 0.47011(7) 0.0358(4) Uani 1 1 d . . . . .
H5A H 0.2999 0.7290 0.5027 0.043 Uiso 1 1 calc R . . . .
H5B H 0.3796 0.7796 0.4681 0.043 Uiso 1 1 calc R . . . .
C69 C 0.62937(15) 1.29552(12) 0.13671(8) 0.0415(5) Uani 1 1 d . . . . .
H69 H 0.6592 1.3296 0.1082 0.050 Uiso 1 1 calc R . . . .
C14 C 0.43811(16) 0.57714(10) 0.41430(9) 0.0394(5) Uani 1 1 d . . . . .
C8 C 0.31350(15) 0.73721(11) 0.11180(7) 0.0380(4) Uani 1 1 d . . . . .
H8A H 0.3290 0.7037 0.0965 0.046 Uiso 1 1 calc R . . . .
H8B H 0.3422 0.7762 0.0859 0.046 Uiso 1 1 calc R . . . .
C133 C 0.4856(9) 0.7074(7) 0.5847(6) 0.039(2) Uani 0.215(18) 1 d . . P A 1
C138 C 0.5332(10) 0.6452(6) 0.6041(6) 0.039(2) Uani 0.215(18) 1 d G . P A 1
H138 H 0.4980 0.6123 0.6311 0.047 Uiso 0.215(18) 1 calc R . P A 1
C137 C 0.6334(10) 0.6321(4) 0.5832(6) 0.039(2) Uani 0.215(18) 1 d G U P A 1
H137 H 0.6653 0.5905 0.5962 0.047 Uiso 0.215(18) 1 calc R . P A 1
C136 C 0.6861(8) 0.6812(4) 0.5429(5) 0.039(2) Uani 0.215(18) 1 d G U P A 1
H136 H 0.7531 0.6725 0.5290 0.047 Uiso 0.215(18) 1 calc R . P A 1
C135 C 0.6385(9) 0.7434(4) 0.5235(4) 0.039(2) Uani 0.215(18) 1 d G U P A 1
H135 H 0.6737 0.7763 0.4966 0.047 Uiso 0.215(18) 1 calc R . P A 1
C134 C 0.5382(10) 0.7565(5) 0.5444(6) 0.039(2) Uani 0.215(18) 1 d G . P A 1
H134 H 0.5064 0.7981 0.5314 0.047 Uiso 0.215(18) 1 calc R . P A 1
C6 C 0.43154(15) 0.68707(11) 0.47003(8) 0.0367(4) Uani 1 1 d . . . . .
H6A H 0.4974 0.6962 0.4749 0.044 Uiso 1 1 calc R . . . .
H6B H 0.4129 0.6468 0.4987 0.044 Uiso 1 1 calc R . . . .
C63 C 0.45657(14) 1.27105(12) 0.30769(8) 0.0381(5) Uani 1 1 d . . . . .
H63A H 0.4831 1.3117 0.3004 0.046 Uiso 1 1 calc R . . . .
H63B H 0.5066 1.2360 0.3243 0.046 Uiso 1 1 calc R . . . .
C51 C 0.07543(15) 0.84414(10) 0.19908(9) 0.0379(4) Uani 1 1 d . . . . .
C53 C 0.07259(15) 0.65994(10) 0.25114(9) 0.0367(4) Uani 1 1 d . . . . .
H53 H 0.1429 0.6561 0.2335 0.044 Uiso 1 1 calc R . . . .
C149 C 0.16272(16) 0.88466(11) 0.51186(8) 0.0417(5) Uani 1 1 d . . . . .
H149 H 0.1526 0.8752 0.4821 0.050 Uiso 1 1 calc R . . . .
C39 C 0.48203(16) 0.62865(12) 0.19876(8) 0.0408(5) Uani 1 1 d . . . . .
C34 C 0.52755(16) 0.74058(13) 0.15954(8) 0.0430(5) Uani 1 1 d . . . . .
C115 C -0.01068(18) 0.83298(10) 0.04340(9) 0.0427(5) Uani 1 1 d . . . . .
C74 C 0.51601(16) 1.37726(11) 0.16896(9) 0.0400(4) Uani 1 1 d . . . . .
H74 H 0.4524 1.3772 0.1937 0.048 Uiso 1 1 calc R . . . .
C93 C -0.13393(16) 1.21179(13) 0.23963(8) 0.0457(5) Uani 1 1 d . . . . .
H93 H -0.1572 1.1766 0.2695 0.055 Uiso 1 1 calc R . . . .
C89 C 0.18971(16) 1.14551(11) 0.38095(9) 0.0412(5) Uani 1 1 d . . . . .
H89 H 0.2619 1.1511 0.3664 0.049 Uiso 1 1 calc R . . . .
C106 C 0.50767(15) 1.23741(11) 0.01816(9) 0.0388(4) Uani 1 1 d . . . . .
H106 H 0.5788 1.2343 0.0114 0.047 Uiso 1 1 calc R . . . .
C146 C 0.19384(17) 0.91239(10) 0.60026(9) 0.0419(5) Uani 1 1 d . . . . .
H146 H 0.2037 0.9221 0.6299 0.050 Uiso 1 1 calc R . . . .
C130 C 0.31523(17) 0.56831(11) 0.03572(9) 0.0425(5) Uani 1 1 d . . . . .
H130 H 0.3729 0.5429 0.0282 0.051 Uiso 1 1 calc R . . . .
C131 C 0.23327(18) 0.54069(10) 0.07237(9) 0.0429(5) Uani 1 1 d . . . . .
H131 H 0.2361 0.4962 0.0898 0.051 Uiso 1 1 calc R . . . .
C86 C 0.17040(17) 1.38849(10) 0.28061(9) 0.0423(5) Uani 1 1 d . . . . .
H86 H 0.2442 1.3772 0.2742 0.051 Uiso 1 1 calc R . . . .
C70 C 0.66310(16) 1.23337(13) 0.14126(9) 0.0483(6) Uani 1 1 d . . . . .
H70 H 0.7137 1.2257 0.1152 0.058 Uiso 1 1 calc R . . . .
C31 C 0.35825(17) 0.88522(11) 0.35199(9) 0.0416(5) Uani 1 1 d . . . . .
H31 H 0.4029 0.8449 0.3626 0.050 Uiso 1 1 calc R . . . .
C110 C 0.28703(18) 1.36864(11) -0.01226(8) 0.0424(5) Uani 1 1 d . . . . .
H110 H 0.2170 1.3642 0.0066 0.051 Uiso 1 1 calc R . . . .
C113 C 0.29663(19) 1.12583(11) 0.09050(9) 0.0455(5) Uani 1 1 d . . . . .
H113 H 0.2233 1.1388 0.0962 0.055 Uiso 1 1 calc R . . . .
C94 C -0.17094(17) 1.27285(14) 0.23677(9) 0.0500(6) Uani 1 1 d . . . . .
H94 H -0.2183 1.2786 0.2649 0.060 Uiso 1 1 calc R . . . .
C48 C -0.04275(16) 0.74789(11) 0.27355(9) 0.0427(5) Uani 1 1 d . . . . .
H48 H -0.0834 0.7163 0.2982 0.051 Uiso 1 1 calc R . . . .
C7 C 0.19917(16) 0.74883(12) 0.12712(8) 0.0417(5) Uani 1 1 d . . . . .
H7A H 0.1688 0.7849 0.0984 0.050 Uiso 1 1 calc R . . . .
H7B H 0.1644 0.7109 0.1348 0.050 Uiso 1 1 calc R . . . .
C101 C -0.02115(17) 1.13426(12) 0.20162(10) 0.0484(5) Uani 1 1 d . . . . .
H101 H 0.0364 1.1379 0.1725 0.058 Uiso 1 1 calc R . . . .
C148 C 0.11833(17) 0.94162(12) 0.51685(9) 0.0471(5) Uani 1 1 d . . . . .
H148 H 0.0787 0.9706 0.4907 0.057 Uiso 1 1 calc R . . . .
C71 C 0.62218(17) 1.18248(12) 0.18433(9) 0.0455(5) Uani 1 1 d . . . . .
H71 H 0.6461 1.1407 0.1870 0.055 Uiso 1 1 calc R . . . .
C119 C -0.06370(17) 0.80442(12) 0.09522(11) 0.0477(5) Uani 1 1 d . . . . .
H119 H -0.0484 0.7609 0.1150 0.057 Uiso 1 1 calc R . . . .
C25 C 0.04401(17) 0.84311(13) 0.40365(10) 0.0494(6) Uani 1 1 d . . . . .
H25 H -0.0245 0.8353 0.4146 0.059 Uiso 1 1 calc R . . . .
C95 C -0.13881(17) 1.32541(13) 0.19284(10) 0.0463(5) Uani 1 1 d . . . . .
H95 H -0.1643 1.3664 0.1918 0.056 Uiso 1 1 calc R . . . .
C23 C 0.16920(19) 0.91674(11) 0.35523(10) 0.0480(5) Uani 1 1 d . . . . .
H23 H 0.1848 0.9585 0.3335 0.058 Uiso 1 1 calc R . . . .
C54 C 0.00321(19) 0.63633(11) 0.22353(10) 0.0477(5) Uani 1 1 d . . . . .
H54A H -0.0667 0.6412 0.2391 0.072 Uiso 1 1 calc GR . . . .
H54B H 0.0229 0.5918 0.2294 0.072 Uiso 1 1 calc GR . . . .
H54C H 0.0099 0.6612 0.1849 0.072 Uiso 1 1 calc GR . . . .
C36 C 0.62907(17) 0.71684(16) 0.16877(10) 0.0571(7) Uani 1 1 d . . . . .
H36 H 0.6790 0.7455 0.1585 0.069 Uiso 1 1 calc R . . . .
C121 C 0.2462(2) 0.89433(11) -0.05648(11) 0.0513(6) Uani 1 1 d . . . . .
C50 C -0.01188(18) 0.85881(11) 0.23043(11) 0.0487(5) Uani 1 1 d . . . . .
H50 H -0.0318 0.9015 0.2262 0.058 Uiso 1 1 calc R . . . .
C65 C 0.11574(15) 1.24588(13) 0.02484(8) 0.0457(5) Uani 1 1 d . . . . .
H65A H 0.1339 1.2067 0.0172 0.055 Uiso 1 1 calc R . . . .
H65B H 0.1121 1.2823 -0.0095 0.055 Uiso 1 1 calc R . . . .
C38 C 0.58393(18) 0.60827(14) 0.20790(10) 0.0539(6) Uani 1 1 d . . . . .
H38 H 0.6033 0.5645 0.2245 0.065 Uiso 1 1 calc R . . . .
C41 C 0.40233(19) 0.58094(12) 0.21534(11) 0.0501(6) Uani 1 1 d . . . . .
H41 H 0.3365 0.6024 0.2248 0.060 Uiso 1 1 calc R . . . .
C77 C 0.50656(19) 1.13556(12) 0.27350(10) 0.0501(5) Uani 1 1 d . U . . .
H77 H 0.4628 1.1534 0.2988 0.060 Uiso 1 1 calc R . . . .
C24 C 0.06864(19) 0.90441(12) 0.37167(11) 0.0539(6) Uani 1 1 d . . . . .
H24 H 0.0170 0.9376 0.3612 0.065 Uiso 1 1 calc R . . . .
C66 C 0.01502(15) 1.24240(14) 0.06240(8) 0.0454(6) Uani 1 1 d . . . . .
H66A H -0.0346 1.2776 0.0456 0.054 Uiso 1 1 calc R . . . .
H66B H -0.0136 1.2019 0.0715 0.054 Uiso 1 1 calc R . . . .
C16 C 0.33153(18) 0.56863(12) 0.44552(11) 0.0513(6) Uani 1 1 d . . . . .
H16 H 0.3089 0.6066 0.4553 0.062 Uiso 1 1 calc R . . . .
C49 C -0.06949(18) 0.81130(12) 0.26769(11) 0.0509(6) Uani 1 1 d . . . . .
H49 H -0.1268 0.8220 0.2890 0.061 Uiso 1 1 calc R . . . .
C147 C 0.13386(19) 0.95478(11) 0.56141(10) 0.0497(5) Uani 1 1 d . . . . .
H147 H 0.1035 0.9928 0.5654 0.060 Uiso 1 1 calc R . . . .
C64 C 0.35474(15) 1.26493(15) 0.34400(9) 0.0493(6) Uani 1 1 d . . . . .
H64A H 0.3569 1.2260 0.3765 0.059 Uiso 1 1 calc R . . . .
H64B H 0.3361 1.3018 0.3551 0.059 Uiso 1 1 calc R . . . .
C98 C -0.03758(18) 1.37730(12) 0.09988(11) 0.0524(6) Uani 1 1 d . U . . .
H98 H 0.0121 1.3613 0.0753 0.063 Uiso 1 1 calc R . . . .
C28 C 0.08975(18) 0.72554(12) 0.45531(10) 0.0505(5) Uani 1 1 d . . . . .
H28 H 0.1513 0.6953 0.4572 0.061 Uiso 1 1 calc R . . . .
C44 C 0.49884(19) 0.81242(14) 0.13581(9) 0.0527(6) Uani 1 1 d . . . . .
H44 H 0.4253 0.8192 0.1327 0.063 Uiso 1 1 calc R . . . .
C19 C 0.64118(17) 0.69908(14) 0.35934(10) 0.0517(6) Uani 1 1 d . . . . .
H19 H 0.5919 0.7314 0.3684 0.062 Uiso 1 1 calc R . . . .
C126 C 0.2541(2) 0.89746(11) -0.00629(11) 0.0541(6) Uani 1 1 d . . . . .
H126 H 0.2140 0.8731 0.0250 0.065 Uiso 1 1 calc R . . . .
C11 C 0.63479(19) 0.58959(15) 0.35681(10) 0.0583(7) Uani 1 1 d . . . . .
H11 H 0.7007 0.5929 0.3381 0.070 Uiso 1 1 calc R . . . .
C37 C 0.65613(18) 0.65172(16) 0.19283(11) 0.0599(7) Uani 1 1 d . . . . .
H37 H 0.7237 0.6371 0.1989 0.072 Uiso 1 1 calc R . . . .
C88 C 0.1793(2) 1.12828(13) 0.44312(9) 0.0541(6) Uani 1 1 d . . . . .
H88A H 0.1999 1.1628 0.4505 0.081 Uiso 1 1 calc GR . . . .
H88B H 0.2222 1.0896 0.4593 0.081 Uiso 1 1 calc GR . . . .
H88C H 0.1093 1.1216 0.4584 0.081 Uiso 1 1 calc GR . . . .
C52 C 0.0701(2) 0.61722(11) 0.31161(10) 0.0568(6) Uani 1 1 d . . . . .
H52A H 0.1110 0.6337 0.3289 0.085 Uiso 1 1 calc GR . . . .
H52B H 0.0969 0.5742 0.3149 0.085 Uiso 1 1 calc GR . . . .
H52C H 0.0007 0.6168 0.3291 0.085 Uiso 1 1 calc GR . . . .
C116 C -0.0366(2) 0.89854(12) 0.01455(12) 0.0619(7) Uani 1 1 d . . . . .
H116 H -0.0027 0.9190 -0.0202 0.074 Uiso 1 1 calc R . . . .
C30 C 0.3790(2) 0.91886(15) 0.28967(11) 0.0625(7) Uani 1 1 d . . . . .
H30A H 0.3642 0.8915 0.2722 0.094 Uiso 1 1 calc GR . . . .
H30B H 0.4496 0.9275 0.2795 0.094 Uiso 1 1 calc GR . . . .
H30C H 0.3362 0.9586 0.2782 0.094 Uiso 1 1 calc GR . . . .
C13 C 0.4905(2) 0.52891(13) 0.39695(12) 0.0615(8) Uani 1 1 d . . . . .
H13 H 0.4598 0.4913 0.4051 0.074 Uiso 1 1 calc R . . . .
C114 C 0.3110(2) 1.08336(13) 0.05612(10) 0.0598(7) Uani 1 1 d . . . . .
H11A H 0.2838 1.1069 0.0220 0.090 Uiso 1 1 calc GR . . . .
H11B H 0.2756 1.0454 0.0759 0.090 Uiso 1 1 calc GR . . . .
H11C H 0.3827 1.0712 0.0490 0.090 Uiso 1 1 calc GR . . . .
C85 C 0.1534(2) 1.42497(13) 0.31975(13) 0.0595(7) Uani 1 1 d . . . . .
H85A H 0.0816 1.4370 0.3265 0.089 Uiso 1 1 calc GR . . . .
H85B H 0.1896 1.4630 0.3036 0.089 Uiso 1 1 calc GR . . . .
H85C H 0.1784 1.3979 0.3538 0.089 Uiso 1 1 calc GR . . . .
C56 C 0.13675(16) 0.89740(9) 0.15844(9) 0.0639(8) Uani 1 1 d D . . . .
H56 H 0.1740 0.8744 0.1352 0.077 Uiso 0.6667 1 calc R . P B 1
H56A H 0.2026 0.8818 0.1428 0.077 Uiso 0.3333 1 calc R . P C 2
C43 C 0.5187(3) 0.84609(15) 0.17295(11) 0.0650(7) Uani 1 1 d . . . . .
H43A H 0.4842 0.8260 0.2092 0.097 Uiso 1 1 calc GR . . . .
H43B H 0.4935 0.8907 0.1584 0.097 Uiso 1 1 calc GR . . . .
H43C H 0.5910 0.8427 0.1746 0.097 Uiso 1 1 calc GR . . . .
C120 C -0.1389(2) 0.83936(15) 0.11811(14) 0.0645(7) Uani 1 1 d . . . . .
H120 H -0.1731 0.8193 0.1529 0.077 Uiso 1 1 calc R . . . .
C122 C 0.3049(2) 0.93213(13) -0.10283(13) 0.0651(7) Uani 1 1 d . . . . .
H122 H 0.2999 0.9314 -0.1370 0.078 Uiso 1 1 calc R . . . .
C32 C 0.3843(2) 0.92644(13) 0.38174(12) 0.0578(6) Uani 1 1 d . . . . .
H32A H 0.3417 0.9663 0.3720 0.087 Uiso 1 1 calc GR . . . .
H32B H 0.4549 0.9351 0.3712 0.087 Uiso 1 1 calc GR . . . .
H32C H 0.3727 0.9036 0.4207 0.087 Uiso 1 1 calc GR . . . .
C90 C 0.1593(2) 1.09086(13) 0.36804(12) 0.0628(7) Uani 1 1 d . . . . .
H90A H 0.0878 1.0858 0.3803 0.094 Uiso 1 1 calc GR . . . .
H90B H 0.1989 1.0516 0.3865 0.094 Uiso 1 1 calc GR . . . .
H90C H 0.1720 1.1007 0.3292 0.094 Uiso 1 1 calc GR . . . .
C73 C 0.5959(2) 1.40549(14) 0.18599(13) 0.0615(7) Uani 1 1 d . . . . .
H73A H 0.6074 1.3796 0.2231 0.092 Uiso 1 1 calc GR . . . .
H73B H 0.5718 1.4486 0.1835 0.092 Uiso 1 1 calc GR . . . .
H73C H 0.6589 1.4060 0.1621 0.092 Uiso 1 1 calc GR . . . .
C18 C 0.7294(2) 0.68408(17) 0.39400(10) 0.0640(8) Uani 1 1 d . . . . .
H18A H 0.7039 0.6650 0.4322 0.096 Uiso 1 1 calc GR . . . .
H18B H 0.7585 0.7232 0.3875 0.096 Uiso 1 1 calc GR . . . .
H18C H 0.7810 0.6546 0.3840 0.096 Uiso 1 1 calc GR . . . .
C75 C 0.4946(3) 1.42004(14) 0.11057(11) 0.0694(8) Uani 1 1 d . . . . .
H75A H 0.5575 1.4242 0.0862 0.104 Uiso 1 1 calc GR . . . .
H75B H 0.4655 1.4618 0.1099 0.104 Uiso 1 1 calc GR . . . .
H75C H 0.4474 1.4009 0.0990 0.104 Uiso 1 1 calc GR . . . .
C12 C 0.5871(2) 0.53570(15) 0.36789(13) 0.0709(9) Uani 1 1 d . . . . .
H12 H 0.6199 0.5034 0.3558 0.085 Uiso 1 1 calc R . . . .
C125 C 0.3205(2) 0.93619(14) -0.00227(15) 0.0686(8) Uani 1 1 d . . . . .
H125 H 0.3253 0.9375 0.0318 0.082 Uiso 1 1 calc R . . . .
C99 C -0.1266(2) 1.41208(14) 0.06827(11) 0.0614(7) Uani 1 1 d . . . . .
H99A H -0.1571 1.3824 0.0588 0.092 Uiso 1 1 calc GR . . . .
H99B H -0.1025 1.4462 0.0354 0.092 Uiso 1 1 calc GR . . . .
H99C H -0.1766 1.4298 0.0905 0.092 Uiso 1 1 calc GR . . . .
C100 C -0.1023(2) 1.10062(14) 0.19118(13) 0.0651(7) Uani 1 1 d . . . . .
H10A H -0.1600 1.0965 0.2191 0.098 Uiso 1 1 calc GR . . . .
H10B H -0.0741 1.0586 0.1920 0.098 Uiso 1 1 calc GR . . . .
H10C H -0.1241 1.1256 0.1559 0.098 Uiso 1 1 calc GR . . . .
C40 C 0.4239(2) 0.52035(15) 0.26543(12) 0.0645(7) Uani 1 1 d . . . . .
H40A H 0.4854 0.4964 0.2564 0.097 Uiso 1 1 calc GR . . . .
H40B H 0.3676 0.4942 0.2761 0.097 Uiso 1 1 calc GR . . . .
H40C H 0.4324 0.5325 0.2952 0.097 Uiso 1 1 calc GR . . . .
C17 C 0.2554(2) 0.56422(16) 0.41052(13) 0.0786(10) Uani 1 1 d . . . . .
H17A H 0.2568 0.6013 0.3770 0.118 Uiso 1 1 calc GR . . . .
H17B H 0.1878 0.5627 0.4303 0.118 Uiso 1 1 calc GR . . . .
H17C H 0.2737 0.5259 0.4022 0.118 Uiso 1 1 calc GR . . . .
C76 C 0.5938(2) 1.09365(15) 0.30359(11) 0.0663(7) Uani 1 1 d . . . . .
H76A H 0.6385 1.0752 0.2800 0.099 Uiso 1 1 calc GR . . . .
H76B H 0.5667 1.0598 0.3358 0.099 Uiso 1 1 calc GR . . . .
H76C H 0.6314 1.1193 0.3141 0.099 Uiso 1 1 calc GR . . . .
C118 C -0.1630(2) 0.90435(17) 0.08897(18) 0.0807(11) Uani 1 1 d . . . . .
H118 H -0.2128 0.9284 0.1040 0.097 Uiso 1 1 calc R . . . .
C27 C 0.0468(2) 0.72049(16) 0.51354(11) 0.0675(7) Uani 1 1 d . . . . .
H27A H 0.0971 0.7311 0.5299 0.101 Uiso 1 1 calc GR . . . .
H27B H 0.0296 0.6773 0.5349 0.101 Uiso 1 1 calc GR . . . .
H27C H -0.0136 0.7498 0.5126 0.101 Uiso 1 1 calc GR . . . .
C123 C 0.3713(3) 0.97098(14) -0.09784(17) 0.0781(10) Uani 1 1 d . . . . .
H123 H 0.4107 0.9962 -0.1290 0.094 Uiso 1 1 calc R . . . .
C124 C 0.3801(2) 0.97303(14) -0.04806(19) 0.0803(10) Uani 1 1 d . . . . .
H124 H 0.4255 0.9989 -0.0452 0.096 Uiso 1 1 calc R . . . .
C117 C -0.1116(3) 0.93253(15) 0.03734(17) 0.0815(11) Uani 1 1 d . . . . .
H117 H -0.1284 0.9758 0.0174 0.098 Uiso 1 1 calc R . . . .
C87 C 0.1345(3) 1.43099(15) 0.22536(12) 0.0762(9) Uani 1 1 d . . . . .
H87A H 0.1495 1.4081 0.2007 0.114 Uiso 1 1 calc GR . . . .
H87B H 0.1693 1.4695 0.2102 0.114 Uiso 1 1 calc GR . . . .
H87C H 0.0620 1.4421 0.2304 0.114 Uiso 1 1 calc GR . . . .
C42 C 0.3916(3) 0.56224(15) 0.16707(13) 0.0770(10) Uani 1 1 d . . . . .
H42A H 0.3690 0.5998 0.1375 0.116 Uiso 1 1 calc GR . . . .
H42B H 0.3423 0.5311 0.1785 0.116 Uiso 1 1 calc GR . . . .
H42C H 0.4566 0.5441 0.1550 0.116 Uiso 1 1 calc GR . . . .
C45 C 0.5561(3) 0.84284(18) 0.07812(10) 0.0793(10) Uani 1 1 d . . . . .
H45A H 0.6280 0.8397 0.0804 0.119 Uiso 1 1 calc GR . . . .
H45B H 0.5311 0.8873 0.0623 0.119 Uiso 1 1 calc GR . . . .
H45C H 0.5450 0.8205 0.0555 0.119 Uiso 1 1 calc GR . . . .
C112 C 0.3323(3) 1.08844(15) 0.14660(10) 0.0768(10) Uani 1 1 d . . . . .
H11D H 0.4028 1.0723 0.1420 0.115 Uiso 1 1 calc GR . . . .
H11E H 0.2913 1.0531 0.1663 0.115 Uiso 1 1 calc GR . . . .
H11F H 0.3254 1.1164 0.1668 0.115 Uiso 1 1 calc GR . . . .
C55 C 0.0799(3) 0.94749(16) 0.11785(13) 0.0798(10) Uani 1 1 d . . . . .
H55A H 0.0377 0.9282 0.1035 0.120 Uiso 1 1 calc GR . . . .
H55B H 0.1269 0.9727 0.0885 0.120 Uiso 1 1 calc GR . . . .
H55C H 0.0373 0.9748 0.1347 0.120 Uiso 1 1 calc GR . . . .
C102 C 0.0188(3) 1.09346(17) 0.25637(16) 0.0901(12) Uani 1 1 d . . . . .
H10D H 0.0728 1.1138 0.2614 0.135 Uiso 1 1 calc GR . . . .
H10E H 0.0446 1.0515 0.2563 0.135 Uiso 1 1 calc GR . . . .
H10F H -0.0359 1.0895 0.2858 0.135 Uiso 1 1 calc GR . . . .
C20 C 0.6811(2) 0.7279(2) 0.29797(11) 0.0892(13) Uani 1 1 d . . . . .
H20A H 0.7274 0.6964 0.2878 0.134 Uiso 1 1 calc GR . . . .
H20B H 0.7162 0.7650 0.2910 0.134 Uiso 1 1 calc GR . . . .
H20C H 0.6245 0.7403 0.2768 0.134 Uiso 1 1 calc GR . . . .
C15 C 0.3322(3) 0.50960(18) 0.49869(13) 0.0882(12) Uani 1 1 d . . . . .
H15A H 0.3502 0.4714 0.4902 0.132 Uiso 1 1 calc GR . . . .
H15B H 0.2654 0.5075 0.5194 0.132 Uiso 1 1 calc GR . . . .
H15C H 0.3814 0.5128 0.5199 0.132 Uiso 1 1 calc GR . . . .
C111 C 0.2804(3) 1.38899(17) -0.07289(12) 0.0865(11) Uani 1 1 d . . . . .
H11G H 0.3474 1.3964 -0.0929 0.130 Uiso 1 1 calc GR . . . .
H11H H 0.2357 1.4279 -0.0848 0.130 Uiso 1 1 calc GR . . . .
H11I H 0.2540 1.3556 -0.0794 0.130 Uiso 1 1 calc GR . . . .
C29 C 0.0111(3) 0.70565(19) 0.42989(14) 0.0885(11) Uani 1 1 d . . . . .
H29A H -0.0539 0.7294 0.4339 0.133 Uiso 1 1 calc GR . . . .
H29B H 0.0042 0.6604 0.4483 0.133 Uiso 1 1 calc GR . . . .
H29C H 0.0339 0.7148 0.3917 0.133 Uiso 1 1 calc GR . . . .
C109 C 0.3284(3) 1.42040(15) -0.00086(17) 0.0939(13) Uani 1 1 d . U . . .
H10G H 0.3272 1.4082 0.0380 0.141 Uiso 1 1 calc GR . . . .
H10H H 0.2868 1.4602 -0.0150 0.141 Uiso 1 1 calc GR . . . .
H10I H 0.3976 1.4257 -0.0184 0.141 Uiso 1 1 calc GR . . . .
C78 C 0.4408(3) 1.09752(18) 0.25830(16) 0.0885(10) Uani 1 1 d . U . . .
H78A H 0.3864 1.1258 0.2396 0.133 Uiso 1 1 calc GR . . . .
H78B H 0.4124 1.0648 0.2909 0.133 Uiso 1 1 calc GR . . . .
H78C H 0.4819 1.0777 0.2346 0.133 Uiso 1 1 calc GR . . . .
C97 C 0.0158(3) 1.42221(19) 0.11354(17) 0.0962(11) Uani 1 1 d . U . . .
H97A H -0.0303 1.4394 0.1376 0.144 Uiso 1 1 calc GR . . . .
H97B H 0.0374 1.4568 0.0804 0.144 Uiso 1 1 calc GR . . . .
H97C H 0.0745 1.3992 0.1314 0.144 Uiso 1 1 calc GR . . . .
C57 C 0.2264(2) 0.91321(18) 0.17695(14) 0.0814(17) Uani 0.6667 1 d D U P D 1
H57A H 0.2023 0.9383 0.1994 0.122 Uiso 0.6667 1 calc GR . P D 1
H57B H 0.2706 0.9373 0.1455 0.122 Uiso 0.6667 1 calc GR . P D 1
H57C H 0.2635 0.8741 0.1978 0.122 Uiso 0.6667 1 calc GR . P D 1
H2 H 0.384(5) 0.6328(9) 0.312(3) 0.33(5) Uiso 1 1 d D . . . .
O6 O 0.27047(13) 0.64640(8) 0.59511(7) 0.0491(4) Uani 1 1 d D . . . .
C139 C 0.23583(14) 0.59981(9) 0.64061(8) 0.0345(4) Uani 1 1 d . . . . .
C140 C 0.17313(16) 0.55776(11) 0.63665(10) 0.0404(5) Uani 1 1 d . . . . .
C144 C 0.26158(15) 0.59144(10) 0.69176(9) 0.0364(4) Uani 1 1 d . . . . .
H144 H 0.3034 0.6191 0.6949 0.044 Uiso 1 1 calc R . . . .
C143 C 0.22416(18) 0.54139(11) 0.73800(10) 0.0449(5) Uani 1 1 d . . . . .
C142 C 0.16178(18) 0.49965(11) 0.73401(11) 0.0497(5) Uani 1 1 d . . . . .
C141 C 0.13694(17) 0.50843(11) 0.68304(11) 0.0473(5) Uani 1 1 d . . . . .
H140 H 0.1594(19) 0.5647(12) 0.6003(11) 0.047(7) Uiso 1 1 d . . . . .
H143 H 0.240(2) 0.5350(13) 0.7739(11) 0.052(7) Uiso 1 1 d . . . . .
H141 H 0.093(2) 0.4795(13) 0.6788(10) 0.049(7) Uiso 1 1 d . . . . .
H142 H 0.133(2) 0.4659(13) 0.7675(11) 0.055(7) Uiso 1 1 d . . . . .
C58 C 0.1470(6) 0.93818(15) 0.19018(13) 0.068(2) Uani 0.3333 1 d D U P D 2
H58A H 0.0810 0.9585 0.1983 0.102 Uiso 0.3333 1 calc GR . P D 2
H58B H 0.1927 0.9705 0.1687 0.102 Uiso 0.3333 1 calc GR . P D 2
H58C H 0.1739 0.9116 0.2238 0.102 Uiso 0.3333 1 calc GR . P D 2
H6 H 0.309(2) 0.6690(14) 0.6049(14) 0.15(2) Uiso 1 1 d D . . . .
C1A C 0.0120(6) 0.4834(3) 0.4598(4) 0.0767(14) Uani 0.5 1 d . U P E -1
D1A D 0.0279 0.4667 0.4321 0.092 Uiso 0.5 1 calc R . P E -1
C1B C 0.0683(6) 0.4602(3) 0.5042(4) 0.0767(14) Uani 0.5 1 d G U P E -1
D1B D 0.1217 0.4281 0.5062 0.092 Uiso 0.5 1 calc R . P E -1
C1C C 0.0444(6) 0.4851(3) 0.5458(4) 0.0767(14) Uani 0.5 1 d G . P E -1
D1C D 0.0819 0.4696 0.5755 0.092 Uiso 0.5 1 calc R . P E -1
C1D C -0.0357(6) 0.5332(3) 0.5429(4) 0.0767(14) Uani 0.5 1 d G . P E -1
D1D D -0.0517 0.5498 0.5706 0.092 Uiso 0.5 1 calc R . P E -1
C1E C -0.0920(6) 0.5564(3) 0.4984(4) 0.0767(14) Uani 0.5 1 d G U P E -1
D1E D -0.1454 0.5885 0.4964 0.092 Uiso 0.5 1 calc R . P E -1
C1F C -0.0680(6) 0.5315(3) 0.4568(4) 0.0767(14) Uani 0.5 1 d G U P E -1
D1F D -0.1055 0.5470 0.4271 0.092 Uiso 0.5 1 calc R . P E -1
C1G C 0.4090(7) 0.9844(7) 0.4947(4) 0.047(2) Uani 0.5 1 d . . P F -1
D1G D 0.3481 0.9700 0.4929 0.057 Uiso 0.5 1 calc R . P F -1
C1H C 0.4595(7) 0.9542(7) 0.5412(4) 0.048(2) Uani 0.5 1 d G . P F -1
D1H D 0.4324 0.9198 0.5704 0.058 Uiso 0.5 1 calc R . P F -1
C1I C 0.5508(7) 0.9758(7) 0.5437(4) 0.049(2) Uani 0.5 1 d G . P F -1
D1I D 0.5846 0.9557 0.5747 0.059 Uiso 0.5 1 calc R . P F -1
C1J C 0.5915(8) 1.0276(8) 0.4999(5) 0.068(4) Uani 0.5 1 d G . P F -1
D1J D 0.6523 1.0420 0.5016 0.082 Uiso 0.5 1 calc R . P F -1
C1K C 0.5409(8) 1.0577(8) 0.4534(5) 0.061(3) Uani 0.5 1 d G . P F -1
D1K D 0.5681 1.0921 0.4241 0.074 Uiso 0.5 1 calc R . P F -1
C1L C 0.4497(8) 1.0361(8) 0.4508(4) 0.072(4) Uani 0.5 1 d G . P F -1
D1L D 0.4159 1.0561 0.4199 0.087 Uiso 0.5 1 calc R . P F -1
C1M C 0.4782(2) 0.7153(2) 0.58286(14) 0.0370(9) Uani 0.785(18) 1 d . . P A 2
C1R C 0.5365(3) 0.6568(3) 0.5907(2) 0.0496(11) Uani 0.785(18) 1 d G . P A 2
H1R H 0.5098 0.6186 0.6146 0.059 Uiso 0.785(18) 1 calc R . P A 2
C1Q C 0.6346(2) 0.6552(5) 0.5629(3) 0.077(2) Uani 0.785(18) 1 d G . P A 2
H1Q H 0.6736 0.6161 0.5681 0.093 Uiso 0.785(18) 1 calc R . P A 2
C1P C 0.6745(3) 0.7122(6) 0.5272(3) 0.090(3) Uani 0.785(18) 1 d G . P A 2
H1P H 0.7401 0.7112 0.5086 0.108 Uiso 0.785(18) 1 calc R . P A 2
C1O C 0.6162(5) 0.7708(5) 0.51936(13) 0.083(3) Uani 0.785(18) 1 d G . P A 2
H1O H 0.6429 0.8089 0.4955 0.100 Uiso 0.785(18) 1 calc R . P A 2
C1N C 0.5181(4) 0.7723(3) 0.54718(15) 0.0545(13) Uani 0.785(18) 1 d G . P A 2
H1N H 0.4791 0.8114 0.5419 0.065 Uiso 0.785(18) 1 calc R . P A 2
H3 H 0.372(3) 1.2053(7) 0.1593(19) 0.159(19) Uiso 1 1 d D . . . .

loop_
_atom_site_aniso_label
_atom_site_aniso_U_11
_atom_site_aniso_U_22
_atom_site_aniso_U_33
_atom_site_aniso_U_23
_atom_site_aniso_U_13
_atom_site_aniso_U_12
P2 0.0318(2) 0.0565(3) 0.0230(2) -0.0215(2) -0.00881(18) 0.0090(2)
P1 0.0327(3) 0.0662(4) 0.0286(2) -0.0269(2) -0.01420(19) 0.0147(2)
P3 0.02074(15) 0.0995(3) 0.03151(17) -0.04005(19) -0.00108(12) -0.00761(17)
P4 0.02074(15) 0.0995(3) 0.03151(17) -0.04005(19) -0.00108(12) -0.00761(17)
O5 0.0479(8) 0.0412(8) 0.0364(7) -0.0166(6) -0.0127(6) 0.0009(6)
O3 0.0472(8) 0.0353(7) 0.0437(8) -0.0171(6) -0.0092(6) 0.0027(6)
O4 0.0353(7) 0.0379(8) 0.0567(9) -0.0198(7) -0.0102(6) -0.0039(6)
O1 0.0586(9) 0.0322(7) 0.0434(8) -0.0173(6) -0.0222(7) 0.0058(6)
N8 0.0197(7) 0.0508(9) 0.0231(7) -0.0209(7) -0.0039(5) -0.0010(6)
N4 0.0268(7) 0.0385(8) 0.0232(7) -0.0173(6) -0.0091(6) 0.0070(6)
N3 0.0310(8) 0.0370(8) 0.0237(7) -0.0184(6) -0.0085(6) 0.0065(6)
N1 0.0256(7) 0.0457(9) 0.0194(7) -0.0100(6) -0.0059(5) -0.0065(6)
N2 0.0271(8) 0.0549(10) 0.0192(7) -0.0179(7) -0.0028(6) -0.0062(7)
N6 0.0193(7) 0.0651(11) 0.0287(8) -0.0277(8) -0.0031(6) -0.0060(7)
N5 0.0230(7) 0.0658(11) 0.0255(7) -0.0265(8) -0.0024(6) -0.0076(7)
N7 0.0179(7) 0.0652(11) 0.0277(7) -0.0287(8) -0.0036(6) -0.0031(7)
O2 0.0907(14) 0.0527(10) 0.0489(9) -0.0234(8) -0.0139(9) -0.0105(10)
C60 0.0191(7) 0.0347(9) 0.0224(8) -0.0154(7) -0.0021(6) 0.0002(6)
C2 0.0223(8) 0.0280(8) 0.0231(8) -0.0116(7) -0.0036(6) -0.0007(6)
C62 0.0230(8) 0.0387(10) 0.0226(8) -0.0152(7) -0.0012(6) -0.0049(7)
C4 0.0231(8) 0.0344(9) 0.0211(8) -0.0092(7) -0.0023(6) -0.0077(7)
C79 0.0193(8) 0.0422(10) 0.0207(7) -0.0181(7) -0.0027(6) 0.0013(7)
C59 0.0183(7) 0.0329(9) 0.0220(7) -0.0136(7) -0.0021(6) -0.0008(6)
C1 0.0238(8) 0.0307(9) 0.0210(8) -0.0114(7) -0.0044(6) -0.0007(7)
C21 0.0297(9) 0.0349(9) 0.0278(8) -0.0190(7) -0.0075(7) 0.0046(7)
C61 0.0178(7) 0.0391(10) 0.0233(8) -0.0166(7) -0.0023(6) -0.0017(7)
C103 0.0238(8) 0.0469(11) 0.0218(8) -0.0206(7) 0.0009(6) -0.0070(7)
C3 0.0214(8) 0.0341(9) 0.0205(7) -0.0110(7) -0.0031(6) -0.0039(7)
C84 0.0274(9) 0.0387(10) 0.0257(8) -0.0160(7) -0.0005(7) -0.0033(7)
C9 0.0273(9) 0.0380(10) 0.0248(8) -0.0155(7) -0.0118(7) 0.0094(7)
C67 0.0163(7) 0.0508(11) 0.0259(8) -0.0226(8) -0.0042(6) 0.0004(7)
C91 0.0180(8) 0.0520(11) 0.0263(8) -0.0199(8) -0.0042(6) -0.0037(7)
C46 0.0223(8) 0.0353(9) 0.0241(8) -0.0074(7) -0.0081(6) -0.0047(7)
C104 0.0326(9) 0.0411(10) 0.0244(8) -0.0189(8) -0.0018(7) -0.0051(8)
C128 0.0453(11) 0.0305(9) 0.0309(9) -0.0089(7) -0.0139(8) -0.0068(8)
C80 0.0277(9) 0.0399(10) 0.0232(8) -0.0137(7) -0.0009(7) 0.0030(7)
C127 0.0411(10) 0.0319(9) 0.0300(9) -0.0137(7) -0.0121(8) -0.0016(8)
C108 0.0357(10) 0.0419(11) 0.0245(8) -0.0169(8) 0.0028(7) -0.0104(8)
C68 0.0219(8) 0.0489(11) 0.0283(9) -0.0176(8) -0.0073(7) 0.0028(8)
C92 0.0227(8) 0.0517(12) 0.0332(9) -0.0143(9) -0.0070(7) -0.0023(8)
C145 0.0303(9) 0.0350(10) 0.0300(9) -0.0103(8) 0.0010(7) -0.0063(8)
C47 0.0261(9) 0.0318(9) 0.0322(9) -0.0092(7) -0.0056(7) -0.0053(7)
C81 0.0278(9) 0.0400(10) 0.0324(9) -0.0120(8) 0.0037(7) -0.0054(8)
C83 0.0274(9) 0.0381(10) 0.0334(9) -0.0146(8) -0.0034(7) 0.0051(8)
C22 0.0410(11) 0.0400(11) 0.0313(9) -0.0177(8) -0.0080(8) 0.0006(8)
C150 0.0306(9) 0.0420(11) 0.0349(10) -0.0186(8) -0.0002(7) -0.0018(8)
C26 0.0321(10) 0.0456(11) 0.0378(10) -0.0232(9) -0.0040(8) 0.0006(8)
C10 0.0287(9) 0.0600(13) 0.0306(9) -0.0212(9) -0.0083(7) 0.0104(9)
C129 0.0392(11) 0.0460(11) 0.0332(10) -0.0150(9) -0.0115(8) -0.0072(9)
C82 0.0213(8) 0.0479(11) 0.0364(10) -0.0176(9) 0.0027(7) -0.0006(8)
C107 0.0352(10) 0.0420(11) 0.0385(10) -0.0227(9) -0.0005(8) -0.0006(8)
C105 0.0339(10) 0.0434(11) 0.0335(9) -0.0194(8) 0.0052(8) -0.0130(8)
C96 0.0260(9) 0.0498(12) 0.0369(10) -0.0203(9) -0.0090(7) -0.0028(8)
C72 0.0294(9) 0.0468(11) 0.0372(10) -0.0218(9) -0.0080(8) -0.0014(8)
C33 0.0248(9) 0.0686(14) 0.0241(8) -0.0276(9) -0.0001(7) -0.0059(9)
C132 0.0494(12) 0.0324(10) 0.0362(10) -0.0106(8) -0.0043(9) -0.0079(9)
C5 0.0405(10) 0.0469(11) 0.0268(9) -0.0218(8) -0.0134(8) 0.0083(9)
C69 0.0281(9) 0.0633(14) 0.0299(9) -0.0167(9) -0.0003(7) 0.0008(9)
C14 0.0398(11) 0.0393(11) 0.0429(11) -0.0157(9) -0.0242(9) 0.0085(9)
C8 0.0374(10) 0.0605(13) 0.0209(8) -0.0178(8) -0.0051(7) -0.0095(9)
C133 0.047(3) 0.041(3) 0.037(3) -0.018(2) -0.0100(19) -0.0069(19)
C138 0.047(3) 0.041(3) 0.037(3) -0.018(2) -0.0100(19) -0.0069(19)
C137 0.047(3) 0.041(3) 0.037(3) -0.018(2) -0.0100(19) -0.0069(19)
C136 0.047(3) 0.041(3) 0.037(3) -0.018(2) -0.0100(19) -0.0069(19)
C135 0.047(3) 0.041(3) 0.037(3) -0.018(2) -0.0100(19) -0.0069(19)
C134 0.047(3) 0.041(3) 0.037(3) -0.018(2) -0.0100(19) -0.0069(19)
C6 0.0370(10) 0.0526(12) 0.0269(9) -0.0227(9) -0.0131(8) 0.0099(9)
C63 0.0243(9) 0.0712(14) 0.0306(9) -0.0308(10) -0.0053(7) -0.0047(9)
C51 0.0328(10) 0.0315(10) 0.0454(11) -0.0047(8) -0.0157(8) -0.0040(8)
C53 0.0333(10) 0.0330(10) 0.0441(11) -0.0127(8) -0.0059(8) -0.0067(8)
C149 0.0362(10) 0.0558(13) 0.0339(10) -0.0191(9) -0.0024(8) -0.0014(9)
C39 0.0335(10) 0.0651(14) 0.0364(10) -0.0351(10) -0.0041(8) 0.0031(9)
C34 0.0337(10) 0.0767(16) 0.0257(9) -0.0252(10) 0.0032(8) -0.0166(10)
C115 0.0498(12) 0.0351(10) 0.0560(13) -0.0240(10) -0.0359(10) 0.0109(9)
C74 0.0329(10) 0.0480(12) 0.0404(11) -0.0183(9) -0.0111(8) 0.0058(9)
C93 0.0306(10) 0.0696(15) 0.0292(10) -0.0112(10) -0.0002(8) -0.0044(10)
C89 0.0346(10) 0.0432(11) 0.0380(10) -0.0101(9) -0.0046(8) 0.0071(9)
C106 0.0256(9) 0.0535(12) 0.0443(11) -0.0288(10) 0.0054(8) -0.0065(8)
C146 0.0485(12) 0.0409(11) 0.0392(11) -0.0204(9) 0.0002(9) -0.0035(9)
C130 0.0443(12) 0.0446(12) 0.0423(11) -0.0202(9) -0.0148(9) 0.0070(9)
C131 0.0568(13) 0.0285(10) 0.0420(11) -0.0106(8) -0.0115(10) 0.0001(9)
C86 0.0364(11) 0.0398(11) 0.0510(12) -0.0186(10) 0.0009(9) -0.0061(9)
C70 0.0330(10) 0.0775(17) 0.0376(11) -0.0329(11) -0.0001(8) 0.0136(11)
C31 0.0438(12) 0.0391(11) 0.0449(11) -0.0184(9) -0.0045(9) -0.0058(9)
C110 0.0485(12) 0.0455(12) 0.0350(10) -0.0169(9) -0.0095(9) 0.0010(10)
C113 0.0549(13) 0.0483(12) 0.0354(10) -0.0170(9) 0.0079(9) -0.0219(10)
C94 0.0327(11) 0.0826(18) 0.0369(11) -0.0305(12) -0.0012(9) 0.0085(11)
C48 0.0305(10) 0.0426(11) 0.0475(12) -0.0108(9) 0.0045(8) -0.0067(9)
C7 0.0356(10) 0.0718(15) 0.0232(9) -0.0190(9) -0.0070(7) -0.0136(10)
C101 0.0355(11) 0.0500(13) 0.0543(13) -0.0136(11) -0.0097(10) 0.0026(10)
C148 0.0403(11) 0.0498(13) 0.0413(11) -0.0090(10) -0.0058(9) 0.0058(10)
C71 0.0399(11) 0.0562(13) 0.0506(12) -0.0347(11) -0.0109(9) 0.0125(10)
C119 0.0411(12) 0.0444(12) 0.0650(15) -0.0252(11) -0.0223(11) 0.0059(10)
C25 0.0298(10) 0.0652(15) 0.0591(14) -0.0313(12) -0.0116(9) 0.0089(10)
C95 0.0344(11) 0.0625(14) 0.0527(13) -0.0352(12) -0.0120(9) 0.0092(10)
C23 0.0562(14) 0.0376(11) 0.0457(12) -0.0123(9) -0.0119(10) 0.0077(10)
C54 0.0558(14) 0.0399(12) 0.0500(12) -0.0131(10) -0.0118(10) -0.0159(10)
C36 0.0303(11) 0.109(2) 0.0445(12) -0.0409(14) 0.0043(9) -0.0206(13)
C121 0.0622(15) 0.0306(11) 0.0600(14) -0.0180(10) -0.0142(12) 0.0102(10)
C50 0.0419(12) 0.0355(11) 0.0691(15) -0.0197(11) -0.0140(11) 0.0046(9)
C65 0.0310(10) 0.0876(17) 0.0330(10) -0.0356(11) -0.0050(8) -0.0121(10)
C38 0.0391(12) 0.0821(18) 0.0560(14) -0.0471(14) -0.0116(10) 0.0140(12)
C41 0.0442(12) 0.0576(14) 0.0631(14) -0.0384(12) -0.0146(11) 0.0044(10)
C77 0.0507(13) 0.0477(13) 0.0533(13) -0.0180(11) -0.0095(10) -0.0069(10)
C24 0.0474(13) 0.0514(14) 0.0589(14) -0.0198(12) -0.0188(11) 0.0209(11)
C66 0.0275(9) 0.0896(18) 0.0349(10) -0.0381(11) -0.0058(8) -0.0092(10)
C16 0.0429(12) 0.0461(13) 0.0601(14) -0.0063(11) -0.0209(11) -0.0097(10)
C49 0.0364(11) 0.0527(14) 0.0615(14) -0.0251(12) 0.0016(10) 0.0044(10)
C147 0.0493(13) 0.0412(12) 0.0544(13) -0.0187(10) -0.0011(10) 0.0062(10)
C64 0.0249(9) 0.103(2) 0.0355(10) -0.0431(12) -0.0045(8) -0.0049(11)
C98 0.0395(12) 0.0540(14) 0.0607(14) -0.0139(11) -0.0118(10) -0.0087(10)
C28 0.0393(12) 0.0521(14) 0.0591(14) -0.0229(11) 0.0052(10) -0.0072(10)
C44 0.0494(13) 0.0771(17) 0.0329(10) -0.0135(11) -0.0028(9) -0.0315(12)
C19 0.0293(10) 0.0793(17) 0.0447(12) -0.0208(12) -0.0020(9) -0.0083(11)
C126 0.0660(16) 0.0375(12) 0.0611(15) -0.0188(11) -0.0220(12) 0.0061(11)
C11 0.0385(12) 0.093(2) 0.0539(14) -0.0472(14) -0.0146(10) 0.0288(13)
C37 0.0278(11) 0.107(2) 0.0608(15) -0.0522(16) -0.0056(10) 0.0046(13)
C88 0.0565(14) 0.0535(14) 0.0395(12) -0.0046(10) -0.0121(10) 0.0070(11)
C52 0.0804(18) 0.0358(12) 0.0539(14) -0.0087(10) -0.0290(13) -0.0018(12)
C116 0.0816(19) 0.0384(12) 0.0717(17) -0.0205(12) -0.0462(15) 0.0190(12)
C30 0.0629(16) 0.0758(19) 0.0485(14) -0.0201(13) 0.0019(12) -0.0232(14)
C13 0.0693(17) 0.0465(13) 0.0867(19) -0.0379(14) -0.0489(15) 0.0227(12)
C114 0.0835(19) 0.0550(15) 0.0490(13) -0.0252(11) 0.0106(12) -0.0361(14)
C85 0.0481(14) 0.0559(15) 0.090(2) -0.0443(15) -0.0067(13) -0.0074(11)
C56 0.0456(13) 0.0368(12) 0.0864(19) 0.0111(12) -0.0207(13) -0.0129(10)
C43 0.083(2) 0.0722(18) 0.0448(13) -0.0186(13) -0.0063(13) -0.0309(15)
C120 0.0379(12) 0.0771(19) 0.095(2) -0.0507(17) -0.0180(13) 0.0075(12)
C122 0.0767(19) 0.0443(14) 0.0673(17) -0.0199(13) -0.0041(14) 0.0089(13)
C32 0.0659(16) 0.0521(14) 0.0676(16) -0.0324(13) -0.0096(13) -0.0117(12)
C90 0.0746(18) 0.0468(14) 0.0683(17) -0.0258(13) -0.0163(14) 0.0120(13)
C73 0.0541(15) 0.0645(16) 0.0839(19) -0.0442(15) -0.0280(14) 0.0095(13)
C18 0.0476(14) 0.110(2) 0.0435(13) -0.0342(14) -0.0090(11) -0.0128(14)
C75 0.101(2) 0.0523(15) 0.0570(16) -0.0140(13) -0.0407(16) 0.0071(15)
C12 0.0710(19) 0.080(2) 0.087(2) -0.0639(18) -0.0442(16) 0.0458(16)
C125 0.0698(18) 0.0500(15) 0.097(2) -0.0361(16) -0.0337(17) 0.0120(14)
C99 0.0586(16) 0.0624(16) 0.0561(15) -0.0076(12) -0.0206(12) -0.0072(13)
C100 0.0640(17) 0.0530(15) 0.0826(19) -0.0248(14) -0.0256(15) 0.0005(13)
C40 0.0703(18) 0.0695(18) 0.0609(16) -0.0295(14) -0.0130(13) -0.0075(14)
C17 0.0603(17) 0.0756(19) 0.080(2) 0.0152(16) -0.0416(16) -0.0287(15)
C76 0.0716(18) 0.0705(18) 0.0496(14) -0.0111(13) -0.0192(13) -0.0011(15)
C118 0.0582(17) 0.079(2) 0.132(3) -0.070(2) -0.044(2) 0.0359(16)
C27 0.0751(19) 0.0763(19) 0.0442(14) -0.0142(13) -0.0041(13) -0.0112(15)
C123 0.0634(18) 0.0404(14) 0.112(3) -0.0174(16) 0.0029(18) 0.0079(13)
C124 0.0571(17) 0.0462(16) 0.144(3) -0.042(2) -0.028(2) 0.0107(13)
C117 0.092(2) 0.0513(16) 0.112(3) -0.0395(18) -0.057(2) 0.0378(17)
C87 0.096(2) 0.0578(17) 0.0561(16) 0.0050(13) -0.0050(15) -0.0264(16)
C42 0.114(3) 0.0610(17) 0.079(2) -0.0369(15) -0.0529(19) 0.0004(17)
C45 0.093(2) 0.116(3) 0.0315(12) -0.0150(14) 0.0003(13) -0.061(2)
C112 0.130(3) 0.0610(17) 0.0370(13) -0.0079(12) -0.0030(15) -0.0380(18)
C55 0.079(2) 0.076(2) 0.0585(17) 0.0170(15) -0.0265(15) -0.0254(17)
C102 0.104(3) 0.067(2) 0.097(3) -0.0164(18) -0.062(2) 0.0174(19)
C20 0.0610(18) 0.159(4) 0.0443(14) -0.0172(18) -0.0104(13) -0.053(2)
C15 0.0675(19) 0.101(3) 0.0670(19) 0.0179(18) -0.0347(16) -0.0252(18)
C111 0.135(3) 0.075(2) 0.0471(15) -0.0208(15) -0.0337(18) 0.020(2)
C29 0.112(3) 0.099(3) 0.0682(19) -0.0332(18) 0.0035(18) -0.060(2)
C109 0.139(3) 0.0536(17) 0.116(3) -0.0476(18) -0.081(3) 0.0284(19)
C78 0.0951(17) 0.0811(16) 0.0983(17) -0.0250(13) -0.0343(14) -0.0325(13)
C97 0.1027(18) 0.0901(17) 0.1064(18) -0.0273(13) -0.0368(14) -0.0384(14)
C57 0.077(3) 0.074(3) 0.074(3) 0.018(2) -0.036(2) -0.044(3)
O6 0.0493(9) 0.0551(10) 0.0459(9) -0.0182(7) -0.0083(7) -0.0121(8)
C139 0.0263(9) 0.0331(10) 0.0462(11) -0.0191(8) -0.0033(8) 0.0017(7)
C140 0.0308(10) 0.0423(11) 0.0563(13) -0.0279(10) -0.0071(9) 0.0002(8)
C144 0.0332(10) 0.0329(10) 0.0483(11) -0.0212(9) -0.0073(8) 0.0011(8)
C143 0.0460(12) 0.0392(11) 0.0485(12) -0.0161(10) -0.0090(10) 0.0032(9)
C142 0.0435(12) 0.0332(11) 0.0657(15) -0.0124(11) -0.0035(11) -0.0024(9)
C141 0.0341(11) 0.0381(11) 0.0755(16) -0.0286(11) -0.0039(10) -0.0029(9)
C58 0.063(3) 0.068(3) 0.066(3) -0.0140(18) -0.0112(18) -0.0116(19)
C1A 0.072(3) 0.067(3) 0.0857(14) -0.0199(19) 0.0043(18) -0.030(2)
C1B 0.072(3) 0.067(3) 0.0857(14) -0.0199(19) 0.0043(18) -0.030(2)
C1C 0.072(3) 0.067(3) 0.0857(14) -0.0199(19) 0.0043(18) -0.030(2)
C1D 0.072(3) 0.067(3) 0.0857(14) -0.0199(19) 0.0043(18) -0.030(2)
C1E 0.072(3) 0.067(3) 0.0857(14) -0.0199(19) 0.0043(18) -0.030(2)
C1F 0.072(3) 0.067(3) 0.0857(14) -0.0199(19) 0.0043(18) -0.030(2)
C1G 0.029(3) 0.060(5) 0.059(6) -0.023(4) 0.000(3) -0.026(3)
C1H 0.057(5) 0.040(4) 0.041(4) -0.005(3) 0.008(3) -0.031(3)
C1I 0.055(6) 0.064(5) 0.033(3) -0.014(4) -0.008(3) -0.026(4)
C1J 0.092(8) 0.077(7) 0.040(4) -0.023(4) 0.021(4) -0.050(5)
C1K 0.069(6) 0.059(7) 0.056(5) -0.019(5) 0.009(4) -0.028(4)
C1L 0.059(7) 0.068(7) 0.068(6) -0.003(4) 0.011(4) -0.021(4)
C1M 0.0339(15) 0.052(2) 0.0344(14) -0.0208(13) -0.0155(11) -0.0044(12)
C1R 0.0439(18) 0.073(3) 0.053(2) -0.044(2) -0.0208(16) 0.0068(16)
C1Q 0.046(2) 0.146(6) 0.081(4) -0.092(5) -0.021(2) 0.016(3)
C1P 0.049(2) 0.197(10) 0.058(3) -0.083(5) 0.006(2) -0.029(4)
C1O 0.079(4) 0.153(7) 0.0315(17) -0.035(3) 0.0002(19) -0.059(4)
C1N 0.059(3) 0.077(3) 0.0304(15) -0.0118(17) -0.0142(16) -0.028(2)

loop_
_atom_type_symbol
_atom_type_description
_atom_type_scat_dispersion_real
_atom_type_scat_dispersion_imag
_atom_type_scat_source
C C 0.0181 0.0091 'International Tables Vol C Tables 4.2.6.8 and 6.1.1.4'
H H 0.0000 0.0000 'International Tables Vol C Tables 4.2.6.8 and 6.1.1.4'
D D 0.0000 0.0000 'International Tables Vol C Tables 4.2.6.8 and 6.1.1.4'
N N 0.0311 0.0180 'International Tables Vol C Tables 4.2.6.8 and 6.1.1.4'
O O 0.0492 0.0322 'International Tables Vol C Tables 4.2.6.8 and 6.1.1.4'
P P 0.2955 0.4335 'International Tables Vol C Tables 4.2.6.8 and 6.1.1.4'

loop_
_geom_angle_atom_site_label_1
_geom_angle_atom_site_label_2
_geom_angle_atom_site_label_3
_geom_angle
_geom_angle_site_symmetry_1
_geom_angle_site_symmetry_3
_geom_angle_publ_flag
P1 P2 H2 107(3) . . ?
C1 P2 P1 41.59(5) . . ?
C1 P2 C3 83.30(8) . . ?
C1 P2 H2 102(3) . . ?
C3 P2 P1 41.73(5) . . ?
C3 P2 H2 101(3) . . ?
C1 P1 P2 41.37(5) . . ?
C1 P1 C3 82.92(8) . . ?
C3 P1 P2 41.56(5) . . ?
P4 P3 H3 101.8(18) . . ?
C59 P3 P4 41.60(5) . . ?
C59 P3 H3 96.5(19) . . ?
C61 P3 P4 41.61(5) . . ?
C61 P3 C59 83.13(8) . . ?
C61 P3 H3 98.3(18) . . ?
C59 P4 P3 42.45(5) . . ?
C59 P4 C61 84.75(8) . . ?
C61 P4 P3 42.37(5) . . ?
C145 O5 H5 109.5 . . ?
C127 O3 H3A 109.5 . . ?
C60 N8 C79 124.40(14) . . ?
C60 N8 C64 112.49(14) . . ?
C79 N8 C64 122.75(14) . . ?
C2 N4 C9 123.03(14) . . ?
C2 N4 C6 111.57(14) . . ?
C9 N4 C6 121.67(14) . . ?
C2 N3 C21 125.22(14) . . ?
C2 N3 C5 111.42(14) . . ?
C21 N3 C5 122.19(14) . . ?
C4 N1 C46 123.21(14) . . ?
C4 N1 C7 109.92(16) . . ?
C46 N1 C7 123.16(14) . . ?
C4 N2 C33 123.64(14) . . ?
C4 N2 C8 110.43(15) . . ?
C33 N2 C8 123.40(15) . . ?
C62 N6 C91 124.92(14) . . ?
C62 N6 C66 112.58(15) . . ?
C91 N6 C66 121.81(14) . . ?
C62 N5 C103 123.53(14) . . ?
C62 N5 C65 112.23(15) . . ?
C103 N5 C65 122.71(14) . . ?
C60 N7 C67 125.33(14) . . ?
C60 N7 C63 112.16(14) . . ?
C67 N7 C63 121.01(14) . . ?
C121 O2 H2A 109.5 . . ?
N8 C60 N7 108.56(14) . . ?
N8 C60 C59 125.54(15) . . ?
N7 C60 C59 125.89(15) . . ?
N4 C2 C1 124.47(15) . . ?
N3 C2 N4 109.74(14) . . ?
N3 C2 C1 125.79(15) . . ?
N6 C62 N5 108.78(14) . . ?
N6 C62 C61 125.56(15) . . ?
N5 C62 C61 125.65(16) . . ?
N1 C4 N2 109.42(15) . . ?
N1 C4 C3 125.50(16) . . ?
N2 C4 C3 125.07(16) . . ?
C84 C79 N8 118.61(17) . . ?
C84 C79 C80 122.61(16) . . ?
C80 C79 N8 118.78(16) . . ?
P4 C59 P3 95.96(8) . . ?
C60 C59 P3 132.29(13) . . ?
C60 C59 P4 131.70(13) . . ?
P2 C1 P1 97.03(8) . . ?
C2 C1 P2 130.35(13) . . ?
C2 C1 P1 132.61(13) . . ?
C22 C21 N3 119.29(17) . . ?
C22 C21 C26 121.73(18) . . ?
C26 C21 N3 118.97(17) . . ?
P4 C61 P3 96.02(8) . . ?
C62 C61 P3 132.66(13) . . ?
C62 C61 P4 131.29(13) . . ?
C104 C103 N5 118.50(17) . . ?
C104 C103 C108 122.82(17) . . ?
C108 C103 N5 118.68(17) . . ?
P2 C3 P1 96.71(8) . . ?
C4 C3 P2 130.76(13) . . ?
C4 C3 P1 132.46(14) . . ?
C79 C84 C83 117.51(17) . . ?
C79 C84 C86 122.29(17) . . ?
C83 C84 C86 120.09(18) . . ?
C10 C9 N4 118.45(18) . . ?
C14 C9 N4 118.74(17) . . ?
C14 C9 C10 122.80(18) . . ?
C68 C67 N7 118.58(17) . . ?
C68 C67 C72 122.77(16) . . ?
C72 C67 N7 118.55(18) . . ?
C92 C91 N6 118.53(18) . . ?
C96 C91 N6 118.56(18) . . ?
C96 C91 C92 122.90(17) . . ?
C47 C46 N1 119.24(17) . . ?
C51 C46 N1 118.21(17) . . ?
C51 C46 C47 122.53(18) . . ?
C103 C104 C110 122.01(18) . . ?
C105 C104 C103 117.33(18) . . ?
C105 C104 C110 120.66(18) . . ?
C127 C128 H128 120.0 . . ?
C129 C128 H128 120.0 . . ?
C129 C128 C127 119.95(18) . . ?
C79 C80 C89 122.26(17) . . ?
C81 C80 C79 117.44(17) . . ?
C81 C80 C89 120.15(18) . . ?
O3 C127 C128 122.62(18) . . ?
O3 C127 C132 118.60(19) . . ?
C132 C127 C128 118.77(19) . . ?
C103 C108 C113 122.11(18) . . ?
C107 C108 C103 117.17(18) . . ?
C107 C108 C113 120.7(2) . . ?
C67 C68 C69 117.52(19) . . ?
C67 C68 C74 122.45(17) . . ?
C69 C68 C74 120.00(19) . . ?
C91 C92 C93 117.1(2) . . ?
C91 C92 C101 122.14(18) . . ?
C93 C92 C101 120.8(2) . . ?
O5 C145 C150 122.28(18) . . ?
O5 C145 C146 118.74(18) . . ?
C146 C145 C150 118.97(19) . . ?
C46 C47 C53 122.65(17) . . ?
C48 C47 C46 117.38(18) . . ?
C48 C47 C53 119.96(18) . . ?
C80 C81 H81 119.6 . . ?
C82 C81 C80 120.86(18) . . ?
C82 C81 H81 119.6 . . ?
C84 C83 H83 119.6 . . ?
C82 C83 C84 120.82(18) . . ?
C82 C83 H83 119.6 . . ?
C21 C22 C31 123.12(18) . . ?
C23 C22 C21 117.7(2) . . ?
C23 C22 C31 119.2(2) . . ?
C145 C150 H150 119.8 . . ?
C149 C150 C145 120.31(19) . . ?
C149 C150 H150 119.8 . . ?
C21 C26 C28 122.52(19) . . ?
C25 C26 C21 117.6(2) . . ?
C25 C26 C28 119.8(2) . . ?
C9 C10 C19 122.95(19) . . ?
C11 C10 C9 117.1(2) . . ?
C11 C10 C19 120.0(2) . . ?
C128 C129 H129 119.4 . . ?
C128 C129 C130 121.1(2) . . ?
C130 C129 H129 119.4 . . ?
C81 C82 H82 119.8 . . ?
C83 C82 C81 120.49(18) . . ?
C83 C82 H82 119.8 . . ?
C108 C107 H107 119.5 . . ?
C106 C107 C108 120.92(19) . . ?
C106 C107 H107 119.5 . . ?
C104 C105 H105 119.5 . . ?
C106 C105 C104 121.07(19) . . ?
C106 C105 H105 119.5 . . ?
C91 C96 C95 117.0(2) . . ?
C91 C96 C98 122.28(19) . . ?
C95 C96 C98 120.7(2) . . ?
C67 C72 C77 122.19(18) . . ?
C71 C72 C67 116.9(2) . . ?
C71 C72 C77 120.9(2) . . ?
C39 C33 N2 117.85(18) . . ?
C34 C33 N2 119.4(2) . . ?
C34 C33 C39 122.75(19) . . ?
C127 C132 H132 119.8 . . ?
C131 C132 C127 120.3(2) . . ?
C131 C132 H132 119.8 . . ?
N3 C5 H5A 111.1 . . ?
N3 C5 H5B 111.1 . . ?
N3 C5 C6 103.14(14) . . ?
H5A C5 H5B 109.1 . . ?
C6 C5 H5A 111.1 . . ?
C6 C5 H5B 111.1 . . ?
C68 C69 H69 119.5 . . ?
C70 C69 C68 121.0(2) . . ?
C70 C69 H69 119.5 . . ?
C9 C14 C16 122.83(19) . . ?
C13 C14 C9 117.0(2) . . ?
C13 C14 C16 120.1(2) . . ?
N2 C8 H8A 111.5 . . ?
N2 C8 H8B 111.5 . . ?
N2 C8 C7 101.26(14) . . ?
H8A C8 H8B 109.3 . . ?
C7 C8 H8A 111.5 . . ?
C7 C8 H8B 111.5 . . ?
C138 C133 O4 117.0(9) . . ?
C138 C133 C134 120.0 . . ?
C134 C133 O4 123.0(9) . . ?
C133 C138 H138 120.0 . . ?
C137 C138 C133 120.0 . . ?
C137 C138 H138 120.0 . . ?
C138 C137 H137 120.0 . . ?
C138 C137 C136 120.0 . . ?
C136 C137 H137 120.0 . . ?
C137 C136 H136 120.0 . . ?
C135 C136 C137 120.0 . . ?
C135 C136 H136 120.0 . . ?
C136 C135 H135 120.0 . . ?
C134 C135 C136 120.0 . . ?
C134 C135 H135 120.0 . . ?
C133 C134 H134 120.0 . . ?
C135 C134 C133 120.0 . . ?
C135 C134 H134 120.0 . . ?
N4 C6 C5 102.87(14) . . ?
N4 C6 H6A 111.2 . . ?
N4 C6 H6B 111.2 . . ?
C5 C6 H6A 111.2 . . ?
C5 C6 H6B 111.2 . . ?
H6A C6 H6B 109.1 . . ?
N7 C63 H63A 111.1 . . ?
N7 C63 H63B 111.1 . . ?
N7 C63 C64 103.13(14) . . ?
H63A C63 H63B 109.1 . . ?
C64 C63 H63A 111.1 . . ?
C64 C63 H63B 111.1 . . ?
C46 C51 C56 122.57(19) . . ?
C50 C51 C46 117.58(19) . . ?
C50 C51 C56 119.9(2) . . ?
C47 C53 H53 107.8 . . ?
C47 C53 C54 111.49(17) . . ?
C47 C53 C52 111.70(18) . . ?
C54 C53 H53 107.8 . . ?
C52 C53 H53 107.8 . . ?
C52 C53 C54 110.21(18) . . ?
C150 C149 H149 119.6 . . ?
C148 C149 C150 120.9(2) . . ?
C148 C149 H149 119.6 . . ?
C33 C39 C41 121.32(19) . . ?
C38 C39 C33 117.4(2) . . ?
C38 C39 C41 121.3(2) . . ?
C33 C34 C36 117.0(2) . . ?
C33 C34 C44 122.9(2) . . ?
C36 C34 C44 120.1(2) . . ?
O1 C115 C119 121.34(19) . . ?
O1 C115 C116 120.9(2) . . ?
C119 C115 C116 117.7(2) . . ?
C68 C74 H74 108.2 . . ?
C68 C74 C73 110.41(17) . . ?
C68 C74 C75 112.23(19) . . ?
C73 C74 H74 108.2 . . ?
C73 C74 C75 109.5(2) . . ?
C75 C74 H74 108.2 . . ?
C92 C93 H93 119.5 . . ?
C94 C93 C92 121.0(2) . . ?
C94 C93 H93 119.5 . . ?
C80 C89 H89 107.9 . . ?
C80 C89 C88 109.10(17) . . ?
C80 C89 C90 113.33(19) . . ?
C88 C89 H89 107.9 . . ?
C90 C89 H89 107.9 . . ?
C90 C89 C88 110.5(2) . . ?
C107 C106 C105 120.53(18) . . ?
C107 C106 H106 119.7 . . ?
C105 C106 H106 119.7 . . ?
C145 C146 H146 120.1 . . ?
C147 C146 C145 119.9(2) . . ?
C147 C146 H146 120.1 . . ?
C129 C130 H130 120.7 . . ?
C131 C130 C129 118.6(2) . . ?
C131 C130 H130 120.7 . . ?
C132 C131 H131 119.4 . . ?
C130 C131 C132 121.2(2) . . ?
C130 C131 H131 119.4 . . ?
C84 C86 H86 107.8 . . ?
C84 C86 C85 109.88(19) . . ?
C84 C86 C87 112.5(2) . . ?
C85 C86 H86 107.8 . . ?
C87 C86 H86 107.8 . . ?
C87 C86 C85 110.9(2) . . ?
C69 C70 H70 119.9 . . ?
C69 C70 C71 120.17(19) . . ?
C71 C70 H70 119.9 . . ?
C22 C31 H31 107.8 . . ?
C22 C31 C30 111.80(19) . . ?
C22 C31 C32 110.19(19) . . ?
C30 C31 H31 107.8 . . ?
C30 C31 C32 111.3(2) . . ?
C32 C31 H31 107.8 . . ?
C104 C110 H110 107.1 . . ?
C111 C110 C104 111.1(2) . . ?
C111 C110 H110 107.1 . . ?
C109 C110 C104 113.4(2) . . ?
C109 C110 H110 107.1 . . ?
C109 C110 C111 110.6(3) . . ?
C108 C113 H113 107.9 . . ?
C108 C113 C114 110.52(17) . . ?
C108 C113 C112 111.6(2) . . ?
C114 C113 H113 107.9 . . ?
C112 C113 H113 107.9 . . ?
C112 C113 C114 110.9(2) . . ?
C93 C94 H94 119.7 . . ?
C95 C94 C93 120.6(2) . . ?
C95 C94 H94 119.7 . . ?
C47 C48 H48 119.5 . . ?
C49 C48 C47 121.0(2) . . ?
C49 C48 H48 119.5 . . ?
N1 C7 C8 101.71(14) . . ?
N1 C7 H7A 111.4 . . ?
N1 C7 H7B 111.4 . . ?
C8 C7 H7A 111.4 . . ?
C8 C7 H7B 111.4 . . ?
H7A C7 H7B 109.3 . . ?
C92 C101 H101 107.6 . . ?
C92 C101 C100 110.97(19) . . ?
C92 C101 C102 112.5(2) . . ?
C100 C101 H101 107.6 . . ?
C100 C101 C102 110.3(2) . . ?
C102 C101 H101 107.6 . . ?
C149 C148 H148 120.6 . . ?
C149 C148 C147 118.7(2) . . ?
C147 C148 H148 120.6 . . ?
C72 C71 H71 119.2 . . ?
C70 C71 C72 121.6(2) . . ?
C70 C71 H71 119.2 . . ?
C115 C119 H119 119.2 . . ?
C120 C119 C115 121.5(2) . . ?
C120 C119 H119 119.2 . . ?
C26 C25 H25 119.3 . . ?
C24 C25 C26 121.3(2) . . ?
C24 C25 H25 119.3 . . ?
C96 C95 H95 119.3 . . ?
C94 C95 C96 121.3(2) . . ?
C94 C95 H95 119.3 . . ?
C22 C23 H23 119.2 . . ?
C24 C23 C22 121.6(2) . . ?
C24 C23 H23 119.2 . . ?
C53 C54 H54A 109.5 . . ?
C53 C54 H54B 109.5 . . ?
C53 C54 H54C 109.5 . . ?
H54A C54 H54B 109.5 . . ?
H54A C54 H54C 109.5 . . ?
H54B C54 H54C 109.5 . . ?
C34 C36 H36 119.4 . . ?
C37 C36 C34 121.2(2) . . ?
C37 C36 H36 119.4 . . ?
O2 C121 C126 123.2(2) . . ?
O2 C121 C122 118.1(2) . . ?
C126 C121 C122 118.7(3) . . ?
C51 C50 H50 119.4 . . ?
C49 C50 C51 121.2(2) . . ?
C49 C50 H50 119.4 . . ?
N5 C65 H65A 111.1 . . ?
N5 C65 H65B 111.1 . . ?
N5 C65 C66 103.24(14) . . ?
H65A C65 H65B 109.1 . . ?
C66 C65 H65A 111.1 . . ?
C66 C65 H65B 111.1 . . ?
C39 C38 H38 119.4 . . ?
C37 C38 C39 121.2(3) . . ?
C37 C38 H38 119.4 . . ?
C39 C41 H41 107.6 . . ?
C39 C41 C40 113.5(2) . . ?
C39 C41 C42 110.4(2) . . ?
C40 C41 H41 107.6 . . ?
C42 C41 H41 107.6 . . ?
C42 C41 C40 110.0(2) . . ?
C72 C77 H77 107.0 . . ?
C76 C77 C72 111.2(2) . . ?
C76 C77 H77 107.0 . . ?
C78 C77 C72 111.9(2) . . ?
C78 C77 H77 107.0 . . ?
C78 C77 C76 112.3(3) . . ?
C25 C24 H24 120.0 . . ?
C23 C24 C25 120.1(2) . . ?
C23 C24 H24 120.0 . . ?
N6 C66 C65 103.11(15) . . ?
N6 C66 H66A 111.1 . . ?
N6 C66 H66B 111.1 . . ?
C65 C66 H66A 111.1 . . ?
C65 C66 H66B 111.1 . . ?
H66A C66 H66B 109.1 . . ?
C14 C16 H16 107.8 . . ?
C14 C16 C17 111.6(2) . . ?
C14 C16 C15 111.0(2) . . ?
C17 C16 H16 107.8 . . ?
C17 C16 C15 110.6(2) . . ?
C15 C16 H16 107.8 . . ?
C48 C49 H49 119.9 . . ?
C50 C49 C48 120.3(2) . . ?
C50 C49 H49 119.9 . . ?
C146 C147 H147 119.4 . . ?
C148 C147 C146 121.2(2) . . ?
C148 C147 H147 119.4 . . ?
N8 C64 C63 103.57(14) . . ?
N8 C64 H64A 111.0 . . ?
N8 C64 H64B 111.0 . . ?
C63 C64 H64A 111.0 . . ?
C63 C64 H64B 111.0 . . ?
H64A C64 H64B 109.0 . . ?
C96 C98 H98 106.5 . . ?
C99 C98 C96 112.1(2) . . ?
C99 C98 H98 106.5 . . ?
C97 C98 C96 113.1(2) . . ?
C97 C98 H98 106.5 . . ?
C97 C98 C99 111.7(3) . . ?
C26 C28 H28 108.1 . . ?
C26 C28 C27 111.8(2) . . ?
C26 C28 C29 110.9(2) . . ?
C27 C28 H28 108.1 . . ?
C27 C28 C29 109.6(2) . . ?
C29 C28 H28 108.1 . . ?
C34 C44 H44 107.9 . . ?
C34 C44 C43 112.0(2) . . ?
C34 C44 C45 111.0(2) . . ?
C43 C44 H44 107.9 . . ?
C43 C44 C45 110.1(2) . . ?
C45 C44 H44 107.9 . . ?
C10 C19 H19 108.0 . . ?
C10 C19 C18 110.8(2) . . ?
C10 C19 C20 111.8(2) . . ?
C18 C19 H19 108.0 . . ?
C18 C19 C20 110.3(2) . . ?
C20 C19 H19 108.0 . . ?
C121 C126 H126 119.6 . . ?
C125 C126 C121 120.7(3) . . ?
C125 C126 H126 119.6 . . ?
C10 C11 H11 119.3 . . ?
C12 C11 C10 121.4(2) . . ?
C12 C11 H11 119.3 . . ?
C36 C37 H37 119.7 . . ?
C38 C37 C36 120.5(2) . . ?
C38 C37 H37 119.7 . . ?
C89 C88 H88A 109.5 . . ?
C89 C88 H88B 109.5 . . ?
C89 C88 H88C 109.5 . . ?
H88A C88 H88B 109.5 . . ?
H88A C88 H88C 109.5 . . ?
H88B C88 H88C 109.5 . . ?
C53 C52 H52A 109.5 . . ?
C53 C52 H52B 109.5 . . ?
C53 C52 H52C 109.5 . . ?
H52A C52 H52B 109.5 . . ?
H52A C52 H52C 109.5 . . ?
H52B C52 H52C 109.5 . . ?
C115 C116 H116 119.8 . . ?
C117 C116 C115 120.3(3) . . ?
C117 C116 H116 119.8 . . ?
C31 C30 H30A 109.5 . . ?
C31 C30 H30B 109.5 . . ?
C31 C30 H30C 109.5 . . ?
H30A C30 H30B 109.5 . . ?
H30A C30 H30C 109.5 . . ?
H30B C30 H30C 109.5 . . ?
C14 C13 H13 119.3 . . ?
C12 C13 C14 121.4(3) . . ?
C12 C13 H13 119.3 . . ?
C113 C114 H11A 109.5 . . ?
C113 C114 H11B 109.5 . . ?
C113 C114 H11C 109.5 . . ?
H11A C114 H11B 109.5 . . ?
H11A C114 H11C 109.5 . . ?
H11B C114 H11C 109.5 . . ?
C86 C85 H85A 109.5 . . ?
C86 C85 H85B 109.5 . . ?
C86 C85 H85C 109.5 . . ?
H85A C85 H85B 109.5 . . ?
H85A C85 H85C 109.5 . . ?
H85B C85 H85C 109.5 . . ?
C51 C56 H56 98.9 . . ?
C51 C56 H56A 113.5 . . ?
C55 C56 C51 115.29(19) . . ?
C55 C56 H56 98.9 . . ?
C55 C56 H56A 113.5 . . ?
C55 C56 C57 120.0(2) . . ?
C55 C56 C58 95.3(3) . . ?
C57 C56 C51 117.7(2) . . ?
C57 C56 H56 98.9 . . ?
C58 C56 C51 103.8(3) . . ?
C58 C56 H56A 113.5 . . ?
C44 C43 H43A 109.5 . . ?
C44 C43 H43B 109.5 . . ?
C44 C43 H43C 109.5 . . ?
H43A C43 H43B 109.5 . . ?
H43A C43 H43C 109.5 . . ?
H43B C43 H43C 109.5 . . ?
C119 C120 H120 120.1 . . ?
C119 C120 C118 119.9(3) . . ?
C118 C120 H120 120.1 . . ?
C121 C122 H122 120.2 . . ?
C121 C122 C123 119.6(3) . . ?
C123 C122 H122 120.2 . . ?
C31 C32 H32A 109.5 . . ?
C31 C32 H32B 109.5 . . ?
C31 C32 H32C 109.5 . . ?
H32A C32 H32B 109.5 . . ?
H32A C32 H32C 109.5 . . ?
H32B C32 H32C 109.5 . . ?
C89 C90 H90A 109.5 . . ?
C89 C90 H90B 109.5 . . ?
C89 C90 H90C 109.5 . . ?
H90A C90 H90B 109.5 . . ?
H90A C90 H90C 109.5 . . ?
H90B C90 H90C 109.5 . . ?
C74 C73 H73A 109.5 . . ?
C74 C73 H73B 109.5 . . ?
C74 C73 H73C 109.5 . . ?
H73A C73 H73B 109.5 . . ?
H73A C73 H73C 109.5 . . ?
H73B C73 H73C 109.5 . . ?
C19 C18 H18A 109.5 . . ?
C19 C18 H18B 109.5 . . ?
C19 C18 H18C 109.5 . . ?
H18A C18 H18B 109.5 . . ?
H18A C18 H18C 109.5 . . ?
H18B C18 H18C 109.5 . . ?
C74 C75 H75A 109.5 . . ?
C74 C75 H75B 109.5 . . ?
C74 C75 H75C 109.5 . . ?
H75A C75 H75B 109.5 . . ?
H75A C75 H75C 109.5 . . ?
H75B C75 H75C 109.5 . . ?
C11 C12 C13 120.3(2) . . ?
C11 C12 H12 119.8 . . ?
C13 C12 H12 119.8 . . ?
C126 C125 H125 119.6 . . ?
C126 C125 C124 120.7(3) . . ?
C124 C125 H125 119.6 . . ?
C98 C99 H99A 109.5 . . ?
C98 C99 H99B 109.5 . . ?
C98 C99 H99C 109.5 . . ?
H99A C99 H99B 109.5 . . ?
H99A C99 H99C 109.5 . . ?
H99B C99 H99C 109.5 . . ?
C101 C100 H10A 109.5 . . ?
C101 C100 H10B 109.5 . . ?
C101 C100 H10C 109.5 . . ?
H10A C100 H10B 109.5 . . ?
H10A C100 H10C 109.5 . . ?
H10B C100 H10C 109.5 . . ?
C41 C40 H40A 109.5 . . ?
C41 C40 H40B 109.5 . . ?
C41 C40 H40C 109.5 . . ?
H40A C40 H40B 109.5 . . ?
H40A C40 H40C 109.5 . . ?
H40B C40 H40C 109.5 . . ?
C16 C17 H17A 109.5 . . ?
C16 C17 H17B 109.5 . . ?
C16 C17 H17C 109.5 . . ?
H17A C17 H17B 109.5 . . ?
H17A C17 H17C 109.5 . . ?
H17B C17 H17C 109.5 . . ?
C77 C76 H76A 109.5 . . ?
C77 C76 H76B 109.5 . . ?
C77 C76 H76C 109.5 . . ?
H76A C76 H76B 109.5 . . ?
H76A C76 H76C 109.5 . . ?
H76B C76 H76C 109.5 . . ?
C120 C118 H118 120.6 . . ?
C117 C118 C120 118.8(3) . . ?
C117 C118 H118 120.6 . . ?
C28 C27 H27A 109.5 . . ?
C28 C27 H27B 109.5 . . ?
C28 C27 H27C 109.5 . . ?
H27A C27 H27B 109.5 . . ?
H27A C27 H27C 109.5 . . ?
H27B C27 H27C 109.5 . . ?
C122 C123 H123 119.3 . . ?
C124 C123 C122 121.4(3) . . ?
C124 C123 H123 119.3 . . ?
C125 C124 H124 120.6 . . ?
C123 C124 C125 118.9(3) . . ?
C123 C124 H124 120.6 . . ?
C116 C117 C118 121.8(3) . . ?
C116 C117 H117 119.1 . . ?
C118 C117 H117 119.1 . . ?
C86 C87 H87A 109.5 . . ?
C86 C87 H87B 109.5 . . ?
C86 C87 H87C 109.5 . . ?
H87A C87 H87B 109.5 . . ?
H87A C87 H87C 109.5 . . ?
H87B C87 H87C 109.5 . . ?
C41 C42 H42A 109.5 . . ?
C41 C42 H42B 109.5 . . ?
C41 C42 H42C 109.5 . . ?
H42A C42 H42B 109.5 . . ?
H42A C42 H42C 109.5 . . ?
H42B C42 H42C 109.5 . . ?
C44 C45 H45A 109.5 . . ?
C44 C45 H45B 109.5 . . ?
C44 C45 H45C 109.5 . . ?
H45A C45 H45B 109.5 . . ?
H45A C45 H45C 109.5 . . ?
H45B C45 H45C 109.5 . . ?
C113 C112 H11D 109.5 . . ?
C113 C112 H11E 109.5 . . ?
C113 C112 H11F 109.5 . . ?
H11D C112 H11E 109.5 . . ?
H11D C112 H11F 109.5 . . ?
H11E C112 H11F 109.5 . . ?
C56 C55 H55A 109.5 . . ?
C56 C55 H55B 109.5 . . ?
C56 C55 H55C 109.5 . . ?
H55A C55 H55B 109.5 . . ?
H55A C55 H55C 109.5 . . ?
H55B C55 H55C 109.5 . . ?
C101 C102 H10D 109.5 . . ?
C101 C102 H10E 109.5 . . ?
C101 C102 H10F 109.5 . . ?
H10D C102 H10E 109.5 . . ?
H10D C102 H10F 109.5 . . ?
H10E C102 H10F 109.5 . . ?
C19 C20 H20A 109.5 . . ?
C19 C20 H20B 109.5 . . ?
C19 C20 H20C 109.5 . . ?
H20A C20 H20B 109.5 . . ?
H20A C20 H20C 109.5 . . ?
H20B C20 H20C 109.5 . . ?
C16 C15 H15A 109.5 . . ?
C16 C15 H15B 109.5 . . ?
C16 C15 H15C 109.5 . . ?
H15A C15 H15B 109.5 . . ?
H15A C15 H15C 109.5 . . ?
H15B C15 H15C 109.5 . . ?
C110 C111 H11G 109.5 . . ?
C110 C111 H11H 109.5 . . ?
C110 C111 H11I 109.5 . . ?
H11G C111 H11H 109.5 . . ?
H11G C111 H11I 109.5 . . ?
H11H C111 H11I 109.5 . . ?
C28 C29 H29A 109.5 . . ?
C28 C29 H29B 109.5 . . ?
C28 C29 H29C 109.5 . . ?
H29A C29 H29B 109.5 . . ?
H29A C29 H29C 109.5 . . ?
H29B C29 H29C 109.5 . . ?
C110 C109 H10G 109.5 . . ?
C110 C109 H10H 109.5 . . ?
C110 C109 H10I 109.5 . . ?
H10G C109 H10H 109.5 . . ?
H10G C109 H10I 109.5 . . ?
H10H C109 H10I 109.5 . . ?
C77 C78 H78A 109.5 . . ?
C77 C78 H78B 109.5 . . ?
C77 C78 H78C 109.5 . . ?
H78A C78 H78B 109.5 . . ?
H78A C78 H78C 109.5 . . ?
H78B C78 H78C 109.5 . . ?
C98 C97 H97A 109.5 . . ?
C98 C97 H97B 109.5 . . ?
C98 C97 H97C 109.5 . . ?
H97A C97 H97B 109.5 . . ?
H97A C97 H97C 109.5 . . ?
H97B C97 H97C 109.5 . . ?
C56 C57 H57A 109.5 . . ?
C56 C57 H57B 109.5 . . ?
C56 C57 H57C 109.5 . . ?
H57A C57 H57B 109.5 . . ?
H57A C57 H57C 109.5 . . ?
H57B C57 H57C 109.5 . . ?
C139 O6 H6 107(2) . . ?
O6 C139 C140 118.66(19) . . ?
O6 C139 C144 121.79(18) . . ?
C144 C139 C140 119.5(2) . . ?
C139 C140 H140 116.4(15) . . ?
C141 C140 C139 120.1(2) . . ?
C141 C140 H140 123.5(15) . . ?
C139 C144 H144 120.3 . . ?
C143 C144 C139 119.4(2) . . ?
C143 C144 H144 120.3 . . ?
C144 C143 H143 120.9(16) . . ?
C142 C143 C144 121.0(2) . . ?
C142 C143 H143 118.2(16) . . ?
C143 C142 H142 119.7(16) . . ?
C141 C142 C143 119.0(2) . . ?
C141 C142 H142 121.2(16) . . ?
C140 C141 C142 121.0(2) . . ?
C140 C141 H141 118.0(15) . . ?
C142 C141 H141 121.0(15) . . ?
C56 C58 H58A 109.5 . . ?
C56 C58 H58B 109.5 . . ?
C56 C58 H58C 109.5 . . ?
H58A C58 H58B 109.5 . . ?
H58A C58 H58C 109.5 . . ?
H58B C58 H58C 109.5 . . ?
C1B C1A D1A 120.0 . . ?
C1B C1A C1F 120.0 . . ?
C1F C1A D1A 120.0 . . ?
C1A C1B D1B 120.0 . . ?
C1A C1B C1C 120.0 . . ?
C1C C1B D1B 120.0 . . ?
C1B C1C D1C 120.0 . . ?
C1D C1C C1B 120.0 . . ?
C1D C1C D1C 120.0 . . ?
C1C C1D D1D 120.0 . . ?
C1C C1D C1E 120.1 . . ?
C1E C1D D1D 120.0 . . ?
C1D C1E D1E 120.0 . . ?
C1F C1E C1D 120.0 . . ?
C1F C1E D1E 120.0 . . ?
C1A C1F D1F 120.0 . . ?
C1E C1F C1A 120.0 . . ?
C1E C1F D1F 120.0 . . ?
C1H C1G D1G 120.0 . . ?
C1L C1G D1G 120.0 . . ?
C1L C1G C1H 120.0 . . ?
C1G C1H D1H 120.0 . . ?
C1I C1H C1G 119.9 . . ?
C1I C1H D1H 120.0 . . ?
C1H C1I D1I 120.0 . . ?
C1H C1I C1J 120.0 . . ?
C1J C1I D1I 120.0 . . ?
C1I C1J D1J 120.0 . . ?
C1I C1J C1K 120.0 . . ?
C1K C1J D1J 120.0 . . ?
C1J C1K D1K 120.0 . . ?
C1L C1K C1J 119.9 . . ?
C1L C1K D1K 120.0 . . ?
C1G C1L C1K 120.1 . . ?
C1G C1L D1L 120.0 . . ?
C1K C1L D1L 120.0 . . ?
O4 C1M C1R 120.8(3) . . ?
O4 C1M C1N 119.2(3) . . ?
C1R C1M C1N 120.0 . . ?
C1M C1R H1R 120.0 . . ?
C1Q C1R C1M 120.0 . . ?
C1Q C1R H1R 120.0 . . ?
C1R C1Q H1Q 120.0 . . ?
C1P C1Q C1R 120.0 . . ?
C1P C1Q H1Q 120.0 . . ?
C1Q C1P H1P 120.0 . . ?
C1O C1P C1Q 120.0 . . ?
C1O C1P H1P 120.0 . . ?
C1P C1O H1O 120.0 . . ?
C1P C1O C1N 120.0 . . ?
C1N C1O H1O 120.0 . . ?
C1M C1N H1N 120.0 . . ?
C1O C1N C1M 120.0 . . ?
C1O C1N H1N 120.0 . . ?

loop_
_geom_bond_atom_site_label_1
_geom_bond_atom_site_label_2
_geom_bond_distance
_geom_bond_site_symmetry_2
_geom_bond_publ_flag
P2 P1 2.6461(7) . ?
P2 C1 1.7622(17) . ?
P2 C3 1.7676(17) . ?
P2 H2 1.4000(10) . ?
P1 C1 1.7698(17) . ?
P1 C3 1.7734(17) . ?
P3 P4 2.6341(7) . ?
P3 C59 1.7875(16) . ?
P3 C61 1.7852(17) . ?
P3 H3 1.4398(11) . ?
P4 C59 1.7582(17) . ?
P4 C61 1.7588(16) . ?
O5 H5 0.8200 . ?
O5 C145 1.354(2) . ?
O3 H3A 0.8200 . ?
O3 C127 1.348(2) . ?
O4 C133 1.415(9) . ?
O4 C1M 1.323(3) . ?
O1 C115 1.338(3) . ?
N8 C60 1.350(2) . ?
N8 C79 1.435(2) . ?
N8 C64 1.459(2) . ?
N4 C2 1.352(2) . ?
N4 C9 1.438(2) . ?
N4 C6 1.471(2) . ?
N3 C2 1.348(2) . ?
N3 C21 1.432(2) . ?
N3 C5 1.474(2) . ?
N1 C4 1.349(2) . ?
N1 C46 1.433(2) . ?
N1 C7 1.481(2) . ?
N2 C4 1.349(2) . ?
N2 C33 1.438(2) . ?
N2 C8 1.478(2) . ?
N6 C62 1.347(2) . ?
N6 C91 1.433(2) . ?
N6 C66 1.470(2) . ?
N5 C62 1.350(2) . ?
N5 C103 1.433(2) . ?
N5 C65 1.473(2) . ?
N7 C60 1.351(2) . ?
N7 C67 1.439(2) . ?
N7 C63 1.471(2) . ?
O2 H2A 0.8200 . ?
O2 C121 1.351(3) . ?
C60 C59 1.405(2) . ?
C2 C1 1.404(2) . ?
C62 C61 1.411(2) . ?
C4 C3 1.407(2) . ?
C79 C84 1.395(3) . ?
C79 C80 1.398(3) . ?
C21 C22 1.401(3) . ?
C21 C26 1.402(3) . ?
C103 C104 1.394(3) . ?
C103 C108 1.402(3) . ?
C84 C83 1.398(3) . ?
C84 C86 1.513(3) . ?
C9 C10 1.402(3) . ?
C9 C14 1.392(3) . ?
C67 C68 1.392(3) . ?
C67 C72 1.399(3) . ?
C91 C92 1.397(3) . ?
C91 C96 1.394(3) . ?
C46 C47 1.399(3) . ?
C46 C51 1.392(3) . ?
C104 C105 1.394(3) . ?
C104 C110 1.516(3) . ?
C128 H128 0.9300 . ?
C128 C127 1.400(3) . ?
C128 C129 1.383(3) . ?
C80 C81 1.395(3) . ?
C80 C89 1.521(3) . ?
C127 C132 1.391(3) . ?
C108 C107 1.397(3) . ?
C108 C113 1.517(3) . ?
C68 C69 1.399(3) . ?
C68 C74 1.515(3) . ?
C92 C93 1.399(3) . ?
C92 C101 1.511(3) . ?
C145 C150 1.390(3) . ?
C145 C146 1.389(3) . ?
C47 C53 1.520(3) . ?
C47 C48 1.389(3) . ?
C81 H81 0.9300 . ?
C81 C82 1.382(3) . ?
C83 H83 0.9300 . ?
C83 C82 1.378(3) . ?
C22 C31 1.515(3) . ?
C22 C23 1.391(3) . ?
C150 H150 0.9300 . ?
C150 C149 1.383(3) . ?
C26 C25 1.395(3) . ?
C26 C28 1.509(3) . ?
C10 C19 1.506(4) . ?
C10 C11 1.394(3) . ?
C129 H129 0.9300 . ?
C129 C130 1.388(3) . ?
C82 H82 0.9300 . ?
C107 H107 0.9300 . ?
C107 C106 1.377(3) . ?
C105 H105 0.9300 . ?
C105 C106 1.378(3) . ?
C96 C95 1.395(3) . ?
C96 C98 1.518(3) . ?
C72 C71 1.396(3) . ?
C72 C77 1.518(3) . ?
C33 C39 1.403(3) . ?
C33 C34 1.401(3) . ?
C132 H132 0.9300 . ?
C132 C131 1.384(3) . ?
C5 H5A 0.9700 . ?
C5 H5B 0.9700 . ?
C5 C6 1.529(3) . ?
C69 H69 0.9300 . ?
C69 C70 1.374(3) . ?
C14 C16 1.515(3) . ?
C14 C13 1.392(3) . ?
C8 H8A 0.9700 . ?
C8 H8B 0.9700 . ?
C8 C7 1.517(3) . ?
C133 C138 1.3900 . ?
C133 C134 1.3900 . ?
C138 H138 0.9300 . ?
C138 C137 1.3900 . ?
C137 H137 0.9300 . ?
C137 C136 1.3900 . ?
C136 H136 0.9300 . ?
C136 C135 1.3900 . ?
C135 H135 0.9300 . ?
C135 C134 1.3900 . ?
C134 H134 0.9300 . ?
C6 H6A 0.9700 . ?
C6 H6B 0.9700 . ?
C63 H63A 0.9700 . ?
C63 H63B 0.9700 . ?
C63 C64 1.515(3) . ?
C51 C50 1.387(3) . ?
C51 C56 1.508(3) . ?
C53 H53 0.9800 . ?
C53 C54 1.533(3) . ?
C53 C52 1.524(3) . ?
C149 H149 0.9300 . ?
C149 C148 1.378(3) . ?
C39 C38 1.397(3) . ?
C39 C41 1.514(3) . ?
C34 C36 1.404(3) . ?
C34 C44 1.513(4) . ?
C115 C119 1.391(4) . ?
C115 C116 1.403(3) . ?
C74 H74 0.9800 . ?
C74 C73 1.525(3) . ?
C74 C75 1.532(3) . ?
C93 H93 0.9300 . ?
C93 C94 1.371(4) . ?
C89 H89 0.9800 . ?
C89 C88 1.533(3) . ?
C89 C90 1.524(4) . ?
C106 H106 0.9300 . ?
C146 H146 0.9300 . ?
C146 C147 1.385(3) . ?
C130 H130 0.9300 . ?
C130 C131 1.379(3) . ?
C131 H131 0.9300 . ?
C86 H86 0.9800 . ?
C86 C85 1.528(3) . ?
C86 C87 1.527(4) . ?
C70 H70 0.9300 . ?
C70 C71 1.376(4) . ?
C31 H31 0.9800 . ?
C31 C30 1.530(3) . ?
C31 C32 1.538(3) . ?
C110 H110 0.9800 . ?
C110 C111 1.512(3) . ?
C110 C109 1.509(4) . ?
C113 H113 0.9800 . ?
C113 C114 1.533(3) . ?
C113 C112 1.524(4) . ?
C94 H94 0.9300 . ?
C94 C95 1.369(4) . ?
C48 H48 0.9300 . ?
C48 C49 1.378(3) . ?
C7 H7A 0.9700 . ?
C7 H7B 0.9700 . ?
C101 H101 0.9800 . ?
C101 C100 1.525(4) . ?
C101 C102 1.530(4) . ?
C148 H148 0.9300 . ?
C148 C147 1.380(3) . ?
C71 H71 0.9300 . ?
C119 H119 0.9300 . ?
C119 C120 1.386(4) . ?
C25 H25 0.9300 . ?
C25 C24 1.372(4) . ?
C95 H95 0.9300 . ?
C23 H23 0.9300 . ?
C23 C24 1.370(4) . ?
C54 H54A 0.9600 . ?
C54 H54B 0.9600 . ?
C54 H54C 0.9600 . ?
C36 H36 0.9300 . ?
C36 C37 1.379(4) . ?
C121 C126 1.386(4) . ?
C121 C122 1.387(4) . ?
C50 H50 0.9300 . ?
C50 C49 1.375(3) . ?
C65 H65A 0.9700 . ?
C65 H65B 0.9700 . ?
C65 C66 1.522(3) . ?
C38 H38 0.9300 . ?
C38 C37 1.375(4) . ?
C41 H41 0.9800 . ?
C41 C40 1.532(4) . ?
C41 C42 1.530(3) . ?
C77 H77 0.9800 . ?
C77 C76 1.515(4) . ?
C77 C78 1.508(4) . ?
C24 H24 0.9300 . ?
C66 H66A 0.9700 . ?
C66 H66B 0.9700 . ?
C16 H16 0.9800 . ?
C16 C17 1.524(3) . ?
C16 C15 1.527(4) . ?
C49 H49 0.9300 . ?
C147 H147 0.9300 . ?
C64 H64A 0.9700 . ?
C64 H64B 0.9700 . ?
C98 H98 0.9800 . ?
C98 C99 1.511(3) . ?
C98 C97 1.499(4) . ?
C28 H28 0.9800 . ?
C28 C27 1.524(4) . ?
C28 C29 1.538(4) . ?
C44 H44 0.9800 . ?
C44 C43 1.532(3) . ?
C44 C45 1.535(3) . ?
C19 H19 0.9800 . ?
C19 C18 1.534(3) . ?
C19 C20 1.537(4) . ?
C126 H126 0.9300 . ?
C126 C125 1.374(4) . ?
C11 H11 0.9300 . ?
C11 C12 1.363(5) . ?
C37 H37 0.9300 . ?
C88 H88A 0.9600 . ?
C88 H88B 0.9600 . ?
C88 H88C 0.9600 . ?
C52 H52A 0.9600 . ?
C52 H52B 0.9600 . ?
C52 H52C 0.9600 . ?
C116 H116 0.9300 . ?
C116 C117 1.371(4) . ?
C30 H30A 0.9600 . ?
C30 H30B 0.9600 . ?
C30 H30C 0.9600 . ?
C13 H13 0.9300 . ?
C13 C12 1.379(5) . ?
C114 H11A 0.9600 . ?
C114 H11B 0.9600 . ?
C114 H11C 0.9600 . ?
C85 H85A 0.9600 . ?
C85 H85B 0.9600 . ?
C85 H85C 0.9600 . ?
C56 H56 0.9800 . ?
C56 H56A 0.9800 . ?
C56 C55 1.452(3) . ?
C56 C57 1.49996(11) . ?
C56 C58 1.50004(11) . ?
C43 H43A 0.9600 . ?
C43 H43B 0.9600 . ?
C43 H43C 0.9600 . ?
C120 H120 0.9300 . ?
C120 C118 1.389(5) . ?
C122 H122 0.9300 . ?
C122 C123 1.387(5) . ?
C32 H32A 0.9600 . ?
C32 H32B 0.9600 . ?
C32 H32C 0.9600 . ?
C90 H90A 0.9600 . ?
C90 H90B 0.9600 . ?
C90 H90C 0.9600 . ?
C73 H73A 0.9600 . ?
C73 H73B 0.9600 . ?
C73 H73C 0.9600 . ?
C18 H18A 0.9600 . ?
C18 H18B 0.9600 . ?
C18 H18C 0.9600 . ?
C75 H75A 0.9600 . ?
C75 H75B 0.9600 . ?
C75 H75C 0.9600 . ?
C12 H12 0.9300 . ?
C125 H125 0.9300 . ?
C125 C124 1.376(5) . ?
C99 H99A 0.9600 . ?
C99 H99B 0.9600 . ?
C99 H99C 0.9600 . ?
C100 H10A 0.9600 . ?
C100 H10B 0.9600 . ?
C100 H10C 0.9600 . ?
C40 H40A 0.9600 . ?
C40 H40B 0.9600 . ?
C40 H40C 0.9600 . ?
C17 H17A 0.9600 . ?
C17 H17B 0.9600 . ?
C17 H17C 0.9600 . ?
C76 H76A 0.9600 . ?
C76 H76B 0.9600 . ?
C76 H76C 0.9600 . ?
C118 H118 0.9300 . ?
C118 C117 1.377(5) . ?
C27 H27A 0.9600 . ?
C27 H27B 0.9600 . ?
C27 H27C 0.9600 . ?
C123 H123 0.9300 . ?
C123 C124 1.367(5) . ?
C124 H124 0.9300 . ?
C117 H117 0.9300 . ?
C87 H87A 0.9600 . ?
C87 H87B 0.9600 . ?
C87 H87C 0.9600 . ?
C42 H42A 0.9600 . ?
C42 H42B 0.9600 . ?
C42 H42C 0.9600 . ?
C45 H45A 0.9600 . ?
C45 H45B 0.9600 . ?
C45 H45C 0.9600 . ?
C112 H11D 0.9600 . ?
C112 H11E 0.9600 . ?
C112 H11F 0.9600 . ?
C55 H55A 0.9600 . ?
C55 H55B 0.9600 . ?
C55 H55C 0.9600 . ?
C102 H10D 0.9600 . ?
C102 H10E 0.9600 . ?
C102 H10F 0.9600 . ?
C20 H20A 0.9600 . ?
C20 H20B 0.9600 . ?
C20 H20C 0.9600 . ?
C15 H15A 0.9600 . ?
C15 H15B 0.9600 . ?
C15 H15C 0.9600 . ?
C111 H11G 0.9600 . ?
C111 H11H 0.9600 . ?
C111 H11I 0.9600 . ?
C29 H29A 0.9600 . ?
C29 H29B 0.9600 . ?
C29 H29C 0.9600 . ?
C109 H10G 0.9600 . ?
C109 H10H 0.9600 . ?
C109 H10I 0.9600 . ?
C78 H78A 0.9600 . ?
C78 H78B 0.9600 . ?
C78 H78C 0.9600 . ?
C97 H97A 0.9600 . ?
C97 H97B 0.9600 . ?
C97 H97C 0.9600 . ?
C57 H57A 0.9600 . ?
C57 H57B 0.9600 . ?
C57 H57C 0.9600 . ?
O6 C139 1.327(3) . ?
O6 H6 0.9002(10) . ?
C139 C140 1.395(3) . ?
C139 C144 1.395(3) . ?
C140 C141 1.378(3) . ?
C140 H140 0.96(3) . ?
C144 H144 0.9300 . ?
C144 C143 1.389(3) . ?
C143 C142 1.387(3) . ?
C143 H143 0.97(3) . ?
C142 C141 1.383(4) . ?
C142 H142 0.99(3) . ?
C141 H141 0.98(3) . ?
C58 H58A 0.9600 . ?
C58 H58B 0.9600 . ?
C58 H58C 0.9600 . ?
C1A D1A 0.9300 . ?
C1A C1B 1.3941 . ?
C1A C1F 1.3942 . ?
C1B D1B 0.9300 . ?
C1B C1C 1.3946 . ?
C1C D1C 0.9300 . ?
C1C C1D 1.3937 . ?
C1D D1D 0.9300 . ?
C1D C1E 1.3943 . ?
C1E D1E 0.9300 . ?
C1E C1F 1.3942 . ?
C1F D1F 0.9300 . ?
C1G D1G 0.9300 . ?
C1G C1H 1.3954 . ?
C1G C1L 1.3936 . ?
C1H D1H 0.9300 . ?
C1H C1I 1.3940 . ?
C1I D1I 0.9300 . ?
C1I C1J 1.3946 . ?
C1J D1J 0.9300 . ?
C1J C1K 1.3955 . ?
C1K D1K 0.9300 . ?
C1K C1L 1.3940 . ?
C1L D1L 0.9300 . ?
C1M C1R 1.3900 . ?
C1M C1N 1.3900 . ?
C1R H1R 0.9300 . ?
C1R C1Q 1.3900 . ?
C1Q H1Q 0.9300 . ?
C1Q C1P 1.3900 . ?
C1P H1P 0.9300 . ?
C1P C1O 1.3900 . ?
C1O H1O 0.9300 . ?
C1O C1N 1.3900 . ?
C1N H1N 0.9300 . ?

loop_
_smtbx_masks_void_nr
_smtbx_masks_void_average_x
_smtbx_masks_void_average_y
_smtbx_masks_void_average_z
_smtbx_masks_void_volume
_smtbx_masks_void_count_electrons
_smtbx_masks_void_content
1 -0.275 -0.082 0.324 215.3 43.6 ?
2 0.275 0.082 0.676 215.3 43.9 ?
3 0.071 0.088 0.102 11.4 0.0 ?
4 0.084 0.409 -0.087 45.8 2.5 None
5 -0.084 0.591 0.087 45.8 2.5 None
6 -0.071 0.912 0.898 11.4 0.0 ?
